data_4317195
loop_
_publ_author_name
'Liang Deng'
'Amit Majumdar'
'Wayne Lo'
'R. H. Holm'

_publ_contact_author_address
;Departemnt of Chemistry and Chemical Biology
12 Oxford Street
Cambridge, MA 02138
United States of America
;
_publ_contact_author_email holm@chemistry.harvard.edu
_publ_contact_author_name 'Prof. Richard H. Holm'
_publ_section_title
;
 Stabilization of 3:1 Site-Differentiated Cubane-Type Clusters in the
 [Fe4S4]1+ Core Oxidation State by Tertiary Phosphine Ligation: Synthesis,
 Core Structural Diversity, and S= 1/2 Ground States
;
_journal_name_full 'Inorganic Chemistry'
_journal_page_first 11118
_journal_page_last 11126
_journal_paper_doi 10.1021/ic101702b
_journal_volume 49
_journal_year 2010
_chemical_formula_moiety 'C36 H84 Fe4 P3 S5 Si'
_chemical_formula_sum 'C36 H84 Fe4 P3 S5 Si'
_chemical_formula_weight 1021.73
_chemical_name_systematic
; 
 ? 
;
_space_group_IT_number 2
_symmetry_cell_setting triclinic
_symmetry_space_group_name_Hall '-P 1'
_symmetry_space_group_name_H-M 'P -1'
_atom_sites_solution_hydrogens geom
_atom_sites_solution_primary direct
_atom_sites_solution_secondary difmap
_audit_creation_method SHELXL-97
_cell_angle_alpha 99.753(5)
_cell_angle_beta 103.788(4)
_cell_angle_gamma 106.327(4)
_cell_formula_units_Z 2
_cell_length_a 10.890(3)
_cell_length_b 13.723(4)
_cell_length_c 18.892(6)
_cell_measurement_reflns_used 6505
_cell_measurement_temperature 100(2)
_cell_measurement_theta_max 27.84
_cell_measurement_theta_min 2.29
_cell_volume 2545.3(13)
_computing_cell_refinement 'Bruker Saint v7.23A (Bruker, 2005)'
_computing_data_collection 'APEX SMART (Bruker, 2009)'
_computing_data_reduction 'Bruker Saint v7.23A (Bruker, 2005)'
_computing_molecular_graphics 'Bruker SHELXTL'
_computing_publication_material 'Bruker SHELXTL'
_computing_structure_refinement 'SHELXL-97 (Sheldrick, 1997)'
_computing_structure_solution 'SHELXS-97 (Sheldrick, 1997)'
_diffrn_ambient_temperature 100(2)
_diffrn_measured_fraction_theta_full 0.985
_diffrn_measured_fraction_theta_max 0.985
_diffrn_measurement_device_type 'CCD area detector'
_diffrn_measurement_method 'phi and omega scans'
_diffrn_radiation_monochromator graphite
_diffrn_radiation_source 'fine-focus sealed tube'
_diffrn_radiation_type MoK\a
_diffrn_radiation_wavelength 0.71073
_diffrn_reflns_av_R_equivalents 0.0176
_diffrn_reflns_av_sigmaI/netI 0.0403
_diffrn_reflns_limit_h_max 13
_diffrn_reflns_limit_h_min -14
_diffrn_reflns_limit_k_max 18
_diffrn_reflns_limit_k_min -18
_diffrn_reflns_limit_l_max 24
_diffrn_reflns_limit_l_min -19
_diffrn_reflns_number 18147
_diffrn_reflns_theta_full 27.93
_diffrn_reflns_theta_max 27.93
_diffrn_reflns_theta_min 1.60
_exptl_absorpt_coefficient_mu 1.464
_exptl_absorpt_correction_T_max 0.8675
_exptl_absorpt_correction_T_min 0.6679
_exptl_absorpt_correction_type multi-scan
_exptl_absorpt_process_details 'SADABS (Bruker, 2005)'
_exptl_crystal_colour Brown
_exptl_crystal_density_diffrn 1.333
_exptl_crystal_density_method 'not measured'
_exptl_crystal_description Block
_exptl_crystal_F_000 1086
_exptl_crystal_size_max 0.30
_exptl_crystal_size_mid 0.20
_exptl_crystal_size_min 0.10
_refine_diff_density_max 2.173
_refine_diff_density_min -2.094
_refine_diff_density_rms 0.133
_refine_ls_extinction_method none
_refine_ls_goodness_of_fit_ref 1.020
_refine_ls_hydrogen_treatment constr
_refine_ls_matrix_type full
_refine_ls_number_parameters 417
_refine_ls_number_reflns 12008
_refine_ls_number_restraints 10
_refine_ls_restrained_S_all 1.025
_refine_ls_R_factor_all 0.0885
_refine_ls_R_factor_gt 0.0729
_refine_ls_shift/su_max 0.001
_refine_ls_shift/su_mean 0.000
_refine_ls_structure_factor_coef Fsqd
_refine_ls_weighting_details 'calc w=1/[\s^2^(Fo^2^)+(0.0843P)^2^+12.6014P] where P=(Fo^2^+2Fc^2^)/3'
_refine_ls_weighting_scheme calc
_refine_ls_wR_factor_gt 0.1753
_refine_ls_wR_factor_ref 0.1925
_reflns_number_gt 9724
_reflns_number_total 12008
_reflns_threshold_expression >2sigma(I)
_cod_data_source_file ic101702b_si_001_16.cif
_cod_data_source_block LD123
_cod_depositor_comments
;
The following automatic conversions were performed:

'_symmetry_cell_setting' value 'Triclinic' changed to 'triclinic'
according to the built-in table from CIF Core dictionary named
'cif_core.dic' version 2.4.1 from 2010-06-29.

Automatic conversion script
Id: cif_fix_values 1646 2011-03-28 12:23:43Z adriana 
;
_cod_original_cell_volume 2545.3(14)
_cod_database_code 4317195

loop_
_symmetry_equiv_pos_as_xyz
'x, y, z'
'-x, -y, -z'

loop_
_atom_site_label
_atom_site_type_symbol
_atom_site_fract_x
_atom_site_fract_y
_atom_site_fract_z
_atom_site_U_iso_or_equiv
_atom_site_adp_type
_atom_site_occupancy
_atom_site_symmetry_multiplicity
_atom_site_calc_flag
_atom_site_refinement_flags
_atom_site_disorder_assembly
_atom_site_disorder_group
Fe1 Fe 0.01188(6) 0.56230(5) 0.26967(4) 0.02367(15) Uani 1 1 d . B .
Fe3 Fe 0.17436(7) 0.72069(5) 0.39240(4) 0.02710(16) Uani 1 1 d . . .
Fe2 Fe 0.13046(7) 0.75267(5) 0.25455(4) 0.02787(16) Uani 1 1 d . B .
Fe4 Fe 0.28247(7) 0.63519(6) 0.29374(4) 0.02999(17) Uani 1 1 d . B .
S1 S -0.02219(11) 0.71701(9) 0.31886(7) 0.0298(2) Uani 1 1 d . B .
S2 S 0.12695(12) 0.59905(10) 0.18311(6) 0.0307(2) Uani 1 1 d . . .
S3 S 0.17259(13) 0.55111(10) 0.36671(7) 0.0323(3) Uani 1 1 d . B .
S4 S 0.33023(12) 0.81226(10) 0.34321(7) 0.0337(3) Uani 1 1 d . B .
S5 S -0.19968(12) 0.44148(10) 0.22341(8) 0.0358(3) Uani 1 1 d . . .
Si1 Si -0.20401(14) 0.30273(10) 0.15249(8) 0.0337(3) Uani 1 1 d . A .
C1 C -0.0347(5) 0.2845(4) 0.1808(3) 0.0328(10) Uani 1 1 d . . .
H1A H 0.0321 0.3528 0.1869 0.039 Uiso 1 1 calc R C .
C2 C -0.0100(6) 0.2060(5) 0.1225(3) 0.0452(13) Uani 1 1 d . C .
H2A H 0.0780 0.2022 0.1418 0.068 Uiso 1 1 calc R . .
H2B H -0.0165 0.2285 0.0767 0.068 Uiso 1 1 calc R . .
H2C H -0.0760 0.1379 0.1124 0.068 Uiso 1 1 calc R . .
C3 C -0.0045(6) 0.2598(4) 0.2580(3) 0.0421(12) Uani 1 1 d . C .
H3A H 0.0820 0.2512 0.2704 0.063 Uiso 1 1 calc R . .
H3B H -0.0720 0.1962 0.2563 0.063 Uiso 1 1 calc R . .
H3C H -0.0046 0.3165 0.2955 0.063 Uiso 1 1 calc R . .
C4 C -0.3360(6) 0.1887(4) 0.1671(4) 0.0510(15) Uani 1 1 d D . .
H4A H -0.2983 0.1837 0.2171 0.061 Uiso 1 1 d R A .
C5 C -0.4665(7) 0.2077(6) 0.1683(6) 0.075(2) Uani 1 1 d . A .
H5A H -0.5264 0.1474 0.1765 0.113 Uiso 1 1 calc R . .
H5B H -0.5072 0.2194 0.1210 0.113 Uiso 1 1 calc R . .
H5C H -0.4482 0.2682 0.2083 0.113 Uiso 1 1 calc R . .
C6 C -0.355(3) 0.0775(13) 0.1202(19) 0.071(6) Uani 0.59(5) 1 d PD A 1
H6A H -0.4213 0.0254 0.1316 0.106 Uiso 0.59(5) 1 calc PR A 1
H6B H -0.2709 0.0644 0.1327 0.106 Uiso 0.59(5) 1 calc PR A 1
H6C H -0.3828 0.0743 0.0674 0.106 Uiso 0.59(5) 1 calc PR A 1
C6B C -0.379(5) 0.094(2) 0.0967(16) 0.071(6) Uani 0.41(5) 1 d PD A 2
H6BA H -0.4452 0.0349 0.1026 0.106 Uiso 0.41(5) 1 calc PR A 2
H6BB H -0.3024 0.0751 0.0923 0.106 Uiso 0.41(5) 1 calc PR A 2
H6BC H -0.4170 0.1131 0.0521 0.106 Uiso 0.41(5) 1 calc PR A 2
C7 C -0.2480(7) 0.3062(5) 0.0500(3) 0.0501(15) Uani 1 1 d . . .
H7A H -0.2540 0.2379 0.0208 0.060 Uiso 1 1 calc R A .
C8 C -0.3852(9) 0.3194(9) 0.0209(5) 0.092(3) Uani 1 1 d . A .
H8A H -0.4022 0.3204 -0.0312 0.139 Uiso 1 1 calc R . .
H8B H -0.3850 0.3841 0.0498 0.139 Uiso 1 1 calc R . .
H8C H -0.4541 0.2618 0.0259 0.139 Uiso 1 1 calc R . .
C9 C -0.1408(8) 0.3887(5) 0.0331(3) 0.0587(18) Uani 1 1 d . A .
H9A H -0.1681 0.3867 -0.0195 0.088 Uiso 1 1 calc R . .
H9B H -0.0578 0.3747 0.0456 0.088 Uiso 1 1 calc R . .
H9C H -0.1288 0.4568 0.0625 0.088 Uiso 1 1 calc R . .
P1 P 0.05936(16) 0.85485(10) 0.17273(8) 0.0420(4) Uani 1 1 d . . .
C11 C 0.0701(7) 0.9861(4) 0.2236(4) 0.0582(19) Uani 1 1 d D B .
H11A H 0.0484 1.0253 0.1864 0.070 Uiso 1 1 calc R . .
C12 C -0.0340(9) 0.9753(5) 0.2680(5) 0.072(2) Uani 1 1 d D . .
H12A H -0.0279 1.0438 0.2939 0.108 Uiso 1 1 calc R B .
H12B H -0.0157 0.9355 0.3039 0.108 Uiso 1 1 calc R . .
H12C H -0.1227 0.9400 0.2335 0.108 Uiso 1 1 calc R . .
C13 C 0.2106(8) 1.0471(5) 0.2764(4) 0.067(2) Uani 1 1 d . . .
H13A H 0.2129 1.1144 0.3023 0.101 Uiso 1 1 calc R B .
H13B H 0.2732 1.0565 0.2478 0.101 Uiso 1 1 calc R . .
H13C H 0.2346 1.0089 0.3125 0.101 Uiso 1 1 calc R . .
C14 C -0.105(3) 0.793(3) 0.1093(18) 0.043(4) Uani 0.44(7) 1 d P B 1
H14A H -0.1656 0.7864 0.1403 0.051 Uiso 0.44(7) 1 calc PR B 1
C15 C -0.132(3) 0.685(2) 0.0642(14) 0.043(4) Uani 0.44(7) 1 d P B 1
H15A H -0.2232 0.6573 0.0324 0.064 Uiso 0.44(7) 1 calc PR B 1
H15B H -0.1166 0.6414 0.0975 0.064 Uiso 0.44(7) 1 calc PR B 1
H15C H -0.0727 0.6876 0.0335 0.064 Uiso 0.44(7) 1 calc PR B 1
C16 C -0.152(3) 0.8550(19) 0.0524(13) 0.043(4) Uani 0.44(7) 1 d P B 1
H16A H -0.2423 0.8158 0.0215 0.064 Uiso 0.44(7) 1 calc PR B 1
H16B H -0.0940 0.8651 0.0211 0.064 Uiso 0.44(7) 1 calc PR B 1
H16C H -0.1485 0.9220 0.0795 0.064 Uiso 0.44(7) 1 calc PR B 1
C14B C -0.128(3) 0.790(2) 0.120(2) 0.055(6) Uani 0.56(7) 1 d P B 2
H14B H -0.1740 0.7874 0.1582 0.067 Uiso 0.56(7) 1 calc PR B 2
C15B C -0.157(3) 0.6756(15) 0.0795(19) 0.055(6) Uani 0.56(7) 1 d P B 2
H15D H -0.2518 0.6411 0.0582 0.083 Uiso 0.56(7) 1 calc PR B 2
H15E H -0.1211 0.6406 0.1150 0.083 Uiso 0.56(7) 1 calc PR B 2
H15F H -0.1149 0.6735 0.0401 0.083 Uiso 0.56(7) 1 calc PR B 2
C16B C -0.187(3) 0.8509(13) 0.0684(19) 0.055(6) Uani 0.56(7) 1 d P B 2
H16D H -0.2825 0.8182 0.0493 0.083 Uiso 0.56(7) 1 calc PR B 2
H16E H -0.1498 0.8511 0.0270 0.083 Uiso 0.56(7) 1 calc PR B 2
H16F H -0.1652 0.9218 0.0966 0.083 Uiso 0.56(7) 1 calc PR B 2
C17 C 0.161(2) 0.8784(12) 0.1036(8) 0.055(4) Uani 0.53(5) 1 d P B 1
H17A H 0.1188 0.8197 0.0584 0.066 Uiso 0.53(5) 1 calc PR B 1
C18 C 0.151(2) 0.9780(12) 0.0812(8) 0.055(4) Uani 0.53(5) 1 d PR B 1
H18A H 0.2005 0.9925 0.0464 0.083 Uiso 0.53(5) 1 calc PR B 1
H18B H 0.1864 1.0358 0.1253 0.083 Uiso 0.53(5) 1 calc PR B 1
H18C H 0.0580 0.9685 0.0578 0.083 Uiso 0.53(5) 1 calc PR B 1
C19 C 0.297(3) 0.8801(15) 0.1372(13) 0.055(4) Uani 0.53(5) 1 d P B 1
H19A H 0.3468 0.8904 0.1020 0.083 Uiso 0.53(5) 1 calc PR B 1
H19B H 0.2931 0.8146 0.1496 0.083 Uiso 0.53(5) 1 calc PR B 1
H19C H 0.3393 0.9364 0.1821 0.083 Uiso 0.53(5) 1 calc PR B 1
C17B C 0.156(2) 0.8737(15) 0.1086(14) 0.052(4) Uani 0.47(5) 1 d PD B 2
H17B H 0.1076 0.8122 0.0658 0.062 Uiso 0.47(5) 1 calc PR B 2
C18B C 0.181(3) 0.9685(14) 0.0706(12) 0.052(4) Uani 0.47(5) 1 d P B 2
H18D H 0.2350 0.9599 0.0382 0.077 Uiso 0.47(5) 1 calc PR B 2
H18E H 0.2267 1.0331 0.1089 0.077 Uiso 0.47(5) 1 calc PR B 2
H18F H 0.0965 0.9700 0.0415 0.077 Uiso 0.47(5) 1 calc PR B 2
C19B C 0.301(3) 0.8631(18) 0.1386(14) 0.052(4) Uani 0.47(5) 1 d PD B 2
H19D H 0.3498 0.8767 0.1029 0.077 Uiso 0.47(5) 1 calc PR B 2
H19E H 0.2911 0.7933 0.1443 0.077 Uiso 0.47(5) 1 calc PR B 2
H19F H 0.3502 0.9128 0.1863 0.077 Uiso 0.47(5) 1 calc PR B 2
P2 P 0.4650(3) 0.5957(2) 0.2638(2) 0.0349(7) Uani 0.516(5) 1 d P B 1
C21 C 0.5143(10) 0.6601(8) 0.1904(6) 0.0349(7) Uani 0.516(5) 1 d P B 1
H21A H 0.4339 0.6421 0.1473 0.042 Uiso 0.516(5) 1 calc PR B 1
C22 C 0.5655(10) 0.7820(8) 0.2251(6) 0.0349(7) Uani 0.516(5) 1 d P B 1
H22A H 0.5914 0.8176 0.1887 0.052 Uiso 0.516(5) 1 calc PR B 1
H22B H 0.6413 0.8007 0.2691 0.052 Uiso 0.516(5) 1 calc PR B 1
H22C H 0.4949 0.8021 0.2386 0.052 Uiso 0.516(5) 1 calc PR B 1
C23 C 0.6181(9) 0.6289(8) 0.1626(6) 0.0349(7) Uani 0.516(5) 1 d P B 1
H23A H 0.6371 0.6647 0.1249 0.052 Uiso 0.516(5) 1 calc PR B 1
H23B H 0.5856 0.5545 0.1412 0.052 Uiso 0.516(5) 1 calc PR B 1
H23C H 0.6987 0.6476 0.2038 0.052 Uiso 0.516(5) 1 calc PR B 1
C24 C 0.6213(10) 0.6277(8) 0.3419(6) 0.0349(7) Uani 0.516(5) 1 d P B 1
H24A H 0.6860 0.6284 0.3136 0.042 Uiso 0.516(5) 1 calc PR B 1
C25 C 0.6391(11) 0.5476(8) 0.3816(6) 0.0349(7) Uani 0.516(5) 1 d P B 1
H25A H 0.7237 0.5753 0.4207 0.052 Uiso 0.516(5) 1 calc PR B 1
H25B H 0.6377 0.4873 0.3467 0.052 Uiso 0.516(5) 1 calc PR B 1
H25C H 0.5677 0.5274 0.4035 0.052 Uiso 0.516(5) 1 calc PR B 1
C26 C 0.6698(10) 0.7349(8) 0.3829(6) 0.0349(7) Uani 0.516(5) 1 d P B 1
H26A H 0.7506 0.7482 0.4227 0.052 Uiso 0.516(5) 1 calc PR B 1
H26B H 0.6031 0.7499 0.4040 0.052 Uiso 0.516(5) 1 calc PR B 1
H26C H 0.6882 0.7789 0.3496 0.052 Uiso 0.516(5) 1 calc PR B 1
C27 C 0.4148(10) 0.4500(8) 0.2177(7) 0.0349(7) Uani 0.516(5) 1 d P B 1
H27A H 0.4976 0.4357 0.2163 0.042 Uiso 0.516(5) 1 calc PR B 1
C28 C 0.3288(9) 0.4233(8) 0.1381(6) 0.0349(7) Uani 0.516(5) 1 d P B 1
H28A H 0.3047 0.3496 0.1161 0.052 Uiso 0.516(5) 1 calc PR B 1
H28B H 0.3773 0.4626 0.1100 0.052 Uiso 0.516(5) 1 calc PR B 1
H28C H 0.2489 0.4407 0.1369 0.052 Uiso 0.516(5) 1 calc PR B 1
C29 C 0.3495(10) 0.3805(8) 0.2640(7) 0.0349(7) Uani 0.516(5) 1 d P B 1
H29A H 0.3255 0.3079 0.2388 0.052 Uiso 0.516(5) 1 calc PR B 1
H29B H 0.2705 0.3951 0.2691 0.052 Uiso 0.516(5) 1 calc PR B 1
H29C H 0.4120 0.3951 0.3131 0.052 Uiso 0.516(5) 1 calc PR B 1
P2B P 0.4816(4) 0.5899(5) 0.2996(3) 0.0645(11) Uani 0.484(5) 1 d P B 2
C21B C 0.6204(13) 0.7102(15) 0.2873(8) 0.0645(11) Uani 0.484(5) 1 d P B 2
H21B H 0.6901 0.6831 0.2766 0.077 Uiso 0.484(5) 1 calc PR B 2
C22B C 0.6862(13) 0.7949(15) 0.3543(8) 0.0645(11) Uani 0.484(5) 1 d P B 2
H22D H 0.7516 0.8500 0.3444 0.097 Uiso 0.484(5) 1 calc PR B 2
H22E H 0.7300 0.7699 0.3941 0.097 Uiso 0.484(5) 1 calc PR B 2
H22F H 0.6209 0.8215 0.3690 0.097 Uiso 0.484(5) 1 calc PR B 2
C23B C 0.5370(14) 0.7225(17) 0.2079(9) 0.0645(11) Uani 0.484(5) 1 d P B 2
H23D H 0.5922 0.7792 0.1938 0.097 Uiso 0.484(5) 1 calc PR B 2
H23E H 0.4580 0.7371 0.2133 0.097 Uiso 0.484(5) 1 calc PR B 2
H23F H 0.5115 0.6585 0.1697 0.097 Uiso 0.484(5) 1 calc PR B 2
C24B C 0.5716(13) 0.5734(16) 0.3951(8) 0.0645(11) Uani 0.484(5) 1 d P B 2
H24B H 0.5144 0.5030 0.3931 0.077 Uiso 0.484(5) 1 calc PR B 2
C25B C 0.5534(13) 0.6346(15) 0.4601(8) 0.0645(11) Uani 0.484(5) 1 d P B 2
H25D H 0.6007 0.6212 0.5052 0.097 Uiso 0.484(5) 1 calc PR B 2
H25E H 0.4596 0.6150 0.4557 0.097 Uiso 0.484(5) 1 calc PR B 2
H25F H 0.5880 0.7079 0.4623 0.097 Uiso 0.484(5) 1 calc PR B 2
C26B C 0.7029(14) 0.5534(15) 0.3967(9) 0.0645(11) Uani 0.484(5) 1 d P B 2
H26D H 0.7422 0.5441 0.4452 0.097 Uiso 0.484(5) 1 calc PR B 2
H26E H 0.7637 0.6122 0.3876 0.097 Uiso 0.484(5) 1 calc PR B 2
H26F H 0.6855 0.4912 0.3585 0.097 Uiso 0.484(5) 1 calc PR B 2
C27B C 0.4610(14) 0.4748(17) 0.2305(9) 0.0645(11) Uani 0.484(5) 1 d P B 2
H27B H 0.5388 0.4523 0.2465 0.077 Uiso 0.484(5) 1 calc PR B 2
C28B C 0.4564(13) 0.5006(15) 0.1526(8) 0.0645(11) Uani 0.484(5) 1 d P B 2
H28D H 0.4455 0.4386 0.1160 0.097 Uiso 0.484(5) 1 calc PR B 2
H28E H 0.5386 0.5543 0.1573 0.097 Uiso 0.484(5) 1 calc PR B 2
H28F H 0.3823 0.5249 0.1367 0.097 Uiso 0.484(5) 1 calc PR B 2
C29B C 0.3421(13) 0.3942(16) 0.2325(9) 0.0645(11) Uani 0.484(5) 1 d P B 2
H29D H 0.3267 0.3299 0.1969 0.097 Uiso 0.484(5) 1 calc PR B 2
H29E H 0.2656 0.4168 0.2198 0.097 Uiso 0.484(5) 1 calc PR B 2
H29F H 0.3559 0.3831 0.2822 0.097 Uiso 0.484(5) 1 calc PR B 2
P3 P 0.2067(4) 0.8123(4) 0.5178(3) 0.0496(9) Uani 0.492(5) 1 d PD C 1
C31 C 0.1274(14) 0.7478(11) 0.5771(7) 0.0496(9) Uani 0.492(5) 1 d PD C 1
H31A H 0.1444 0.7943 0.6264 0.060 Uiso 0.492(5) 1 calc PR C 1
C32 C 0.1796(12) 0.6524(10) 0.5825(6) 0.0496(9) Uani 0.492(5) 1 d PD C 1
H32A H 0.1363 0.6117 0.6118 0.074 Uiso 0.492(5) 1 calc PR C 1
H32B H 0.2749 0.6782 0.6062 0.074 Uiso 0.492(5) 1 calc PR C 1
H32C H 0.1594 0.6091 0.5328 0.074 Uiso 0.492(5) 1 calc PR C 1
C33 C -0.0290(12) 0.6954(11) 0.5312(6) 0.0496(9) Uani 0.492(5) 1 d P C 1
H33A H -0.0673 0.7496 0.5248 0.074 Uiso 0.492(5) 1 calc PR C 1
H33B H -0.0739 0.6521 0.5586 0.074 Uiso 0.492(5) 1 calc PR C 1
H33C H -0.0394 0.6532 0.4827 0.074 Uiso 0.492(5) 1 calc PR C 1
C34 C 0.3890(12) 0.8838(12) 0.5722(7) 0.0496(9) Uani 0.492(5) 1 d PD C 1
H34A H 0.4006 0.9512 0.5590 0.060 Uiso 0.492(5) 1 calc PR C 1
C35 C 0.4853(12) 0.8603(11) 0.5528(6) 0.0496(9) Uani 0.492(5) 1 d P C 1
H35A H 0.5699 0.9061 0.5876 0.074 Uiso 0.492(5) 1 calc PR C 1
H35B H 0.4814 0.8687 0.5030 0.074 Uiso 0.492(5) 1 calc PR C 1
H35C H 0.4760 0.7889 0.5535 0.074 Uiso 0.492(5) 1 calc PR C 1
C36 C 0.4157(13) 0.9207(12) 0.6589(6) 0.0496(9) Uani 0.492(5) 1 d P C 1
H36A H 0.5101 0.9566 0.6830 0.074 Uiso 0.492(5) 1 calc PR C 1
H36B H 0.3864 0.8608 0.6783 0.074 Uiso 0.492(5) 1 calc PR C 1
H36C H 0.3672 0.9674 0.6688 0.074 Uiso 0.492(5) 1 calc PR C 1
C37 C 0.1382(12) 0.9210(10) 0.5103(6) 0.0496(9) Uani 0.492(5) 1 d PD C 1
H37A H 0.0442 0.8884 0.4792 0.060 Uiso 0.492(5) 1 calc PR C 1
C38 C 0.1367(12) 0.9791(11) 0.5839(6) 0.0496(9) Uani 0.492(5) 1 d P C 1
H38A H 0.1007 1.0342 0.5765 0.074 Uiso 0.492(5) 1 calc PR C 1
H38B H 0.2267 1.0089 0.6177 0.074 Uiso 0.492(5) 1 calc PR C 1
H38C H 0.0820 0.9318 0.6051 0.074 Uiso 0.492(5) 1 calc PR C 1
C39 C 0.2079(12) 0.9968(11) 0.4688(6) 0.0496(9) Uani 0.492(5) 1 d P C 1
H39A H 0.1691 1.0513 0.4664 0.074 Uiso 0.492(5) 1 calc PR C 1
H39B H 0.1960 0.9588 0.4187 0.074 Uiso 0.492(5) 1 calc PR C 1
H39C H 0.3020 1.0274 0.4957 0.074 Uiso 0.492(5) 1 calc PR C 1
P3B P 0.2450(5) 0.7902(4) 0.5248(3) 0.0605(12) Uani 0.508(5) 1 d PD C 2
C31B C 0.1165(16) 0.7344(11) 0.5645(8) 0.0605(12) Uani 0.508(5) 1 d PD C 2
H31B H 0.1585 0.7571 0.6193 0.073 Uiso 0.508(5) 1 calc PR C 2
C32B C 0.0112(13) 0.8015(9) 0.5455(7) 0.0605(12) Uani 0.508(5) 1 d PD C 2
H32D H -0.0606 0.7792 0.5666 0.091 Uiso 0.508(5) 1 calc PR C 2
H32E H -0.0250 0.7886 0.4919 0.091 Uiso 0.508(5) 1 calc PR C 2
H32F H 0.0588 0.8752 0.5669 0.091 Uiso 0.508(5) 1 calc PR C 2
C33B C 0.0567(15) 0.6215(10) 0.5468(7) 0.0605(12) Uani 0.508(5) 1 d P C 2
H33D H 0.1255 0.5913 0.5611 0.091 Uiso 0.508(5) 1 calc PR C 2
H33E H 0.0121 0.5949 0.4936 0.091 Uiso 0.508(5) 1 calc PR C 2
H33F H -0.0071 0.6033 0.5738 0.091 Uiso 0.508(5) 1 calc PR C 2
C34B C 0.3735(13) 0.7206(9) 0.5645(7) 0.0605(12) Uani 0.508(5) 1 d PD C 2
H34B H 0.3312 0.6457 0.5391 0.073 Uiso 0.508(5) 1 calc PR C 2
C35B C 0.4109(15) 0.7286(10) 0.6495(7) 0.0605(12) Uani 0.508(5) 1 d P C 2
H35D H 0.4728 0.6918 0.6622 0.091 Uiso 0.508(5) 1 calc PR C 2
H35E H 0.3314 0.6979 0.6626 0.091 Uiso 0.508(5) 1 calc PR C 2
H35F H 0.4519 0.8011 0.6768 0.091 Uiso 0.508(5) 1 calc PR C 2
C36B C 0.4981(14) 0.7582(10) 0.5422(7) 0.0605(12) Uani 0.508(5) 1 d P C 2
H36D H 0.5595 0.7238 0.5614 0.091 Uiso 0.508(5) 1 calc PR C 2
H36E H 0.5394 0.8327 0.5626 0.091 Uiso 0.508(5) 1 calc PR C 2
H36F H 0.4754 0.7422 0.4882 0.091 Uiso 0.508(5) 1 calc PR C 2
C37B C 0.3573(16) 0.9222(10) 0.5711(7) 0.0605(12) Uani 0.508(5) 1 d PD C 2
H37B H 0.4482 0.9275 0.5695 0.073 Uiso 0.508(5) 1 calc PR C 2
C38B C 0.3610(16) 0.9634(10) 0.6520(7) 0.0605(12) Uani 0.508(5) 1 d P C 2
H38D H 0.4238 1.0336 0.6719 0.091 Uiso 0.508(5) 1 calc PR C 2
H38E H 0.3883 0.9190 0.6822 0.091 Uiso 0.508(5) 1 calc PR C 2
H38F H 0.2733 0.9635 0.6530 0.091 Uiso 0.508(5) 1 calc PR C 2
C39B C 0.2957(14) 0.9914(10) 0.5150(7) 0.0605(12) Uani 0.508(5) 1 d P C 2
H39D H 0.3491 1.0644 0.5340 0.091 Uiso 0.508(5) 1 calc PR C 2
H39E H 0.2046 0.9826 0.5141 0.091 Uiso 0.508(5) 1 calc PR C 2
H39F H 0.2981 0.9666 0.4648 0.091 Uiso 0.508(5) 1 calc PR C 2

loop_
_atom_site_aniso_label
_atom_site_aniso_U_11
_atom_site_aniso_U_22
_atom_site_aniso_U_33
_atom_site_aniso_U_23
_atom_site_aniso_U_13
_atom_site_aniso_U_12
Fe1 0.0220(3) 0.0235(3) 0.0272(3) 0.0088(2) 0.0092(2) 0.0072(2)
Fe3 0.0288(3) 0.0299(3) 0.0235(3) 0.0087(3) 0.0078(3) 0.0103(3)
Fe2 0.0251(3) 0.0275(3) 0.0282(3) 0.0127(3) 0.0043(3) 0.0042(3)
Fe4 0.0214(3) 0.0447(4) 0.0286(3) 0.0130(3) 0.0094(3) 0.0145(3)
S1 0.0246(5) 0.0282(5) 0.0387(6) 0.0075(5) 0.0106(5) 0.0119(4)
S2 0.0290(6) 0.0384(6) 0.0243(5) 0.0107(5) 0.0082(4) 0.0091(5)
S3 0.0416(7) 0.0359(6) 0.0310(6) 0.0173(5) 0.0151(5) 0.0216(5)
S4 0.0255(5) 0.0385(6) 0.0290(6) 0.0113(5) 0.0041(4) 0.0004(5)
S5 0.0261(6) 0.0273(6) 0.0487(7) 0.0016(5) 0.0125(5) 0.0047(5)
Si1 0.0335(7) 0.0246(6) 0.0356(7) 0.0036(5) 0.0047(6) 0.0058(5)
C1 0.037(3) 0.025(2) 0.036(3) 0.0076(19) 0.009(2) 0.0103(19)
C2 0.053(3) 0.038(3) 0.042(3) 0.004(2) 0.011(3) 0.020(3)
C3 0.050(3) 0.036(3) 0.042(3) 0.015(2) 0.010(2) 0.016(2)
C4 0.040(3) 0.030(3) 0.068(4) 0.006(3) 0.010(3) -0.002(2)
C5 0.048(4) 0.052(4) 0.109(7) 0.010(4) 0.021(4) 0.000(3)
C6 0.068(11) 0.016(5) 0.117(14) 0.010(7) 0.026(11) 0.002(5)
C6B 0.068(11) 0.016(5) 0.117(14) 0.010(7) 0.026(11) 0.002(5)
C7 0.062(4) 0.046(3) 0.036(3) 0.005(2) 0.004(3) 0.023(3)
C8 0.081(6) 0.135(9) 0.059(5) 0.023(5) -0.005(4) 0.056(6)
C9 0.099(6) 0.044(3) 0.033(3) 0.012(3) 0.012(3) 0.030(4)
P1 0.0497(8) 0.0216(6) 0.0356(7) 0.0102(5) -0.0114(6) 0.0020(5)
C11 0.077(5) 0.026(3) 0.052(4) 0.012(2) -0.010(3) 0.011(3)
C12 0.100(6) 0.038(3) 0.081(5) 0.015(3) 0.018(5) 0.034(4)
C13 0.085(5) 0.030(3) 0.052(4) 0.000(3) -0.018(4) 0.004(3)
C14 0.045(8) 0.037(6) 0.041(6) 0.010(4) 0.010(6) 0.009(6)
C15 0.045(8) 0.037(6) 0.041(6) 0.010(4) 0.010(6) 0.009(6)
C16 0.045(8) 0.037(6) 0.041(6) 0.010(4) 0.010(6) 0.009(6)
C14B 0.043(8) 0.030(4) 0.068(10) 0.015(5) -0.023(7) 0.005(4)
C15B 0.043(8) 0.030(4) 0.068(10) 0.015(5) -0.023(7) 0.005(4)
C16B 0.043(8) 0.030(4) 0.068(10) 0.015(5) -0.023(7) 0.005(4)
C17 0.087(8) 0.038(5) 0.031(5) 0.017(4) 0.010(5) 0.008(6)
C18 0.087(8) 0.038(5) 0.031(5) 0.017(4) 0.010(5) 0.008(6)
C19 0.087(8) 0.038(5) 0.031(5) 0.017(4) 0.010(5) 0.008(6)
C17B 0.061(7) 0.032(6) 0.035(6) 0.013(4) -0.003(5) -0.012(5)
C18B 0.061(7) 0.032(6) 0.035(6) 0.013(4) -0.003(5) -0.012(5)
C19B 0.061(7) 0.032(6) 0.035(6) 0.013(4) -0.003(5) -0.012(5)
P2 0.0267(11) 0.0354(11) 0.0414(14) 0.0077(9) 0.0103(9) 0.0099(8)
C21 0.0267(11) 0.0354(11) 0.0414(14) 0.0077(9) 0.0103(9) 0.0099(8)
C22 0.0267(11) 0.0354(11) 0.0414(14) 0.0077(9) 0.0103(9) 0.0099(8)
C23 0.0267(11) 0.0354(11) 0.0414(14) 0.0077(9) 0.0103(9) 0.0099(8)
C24 0.0267(11) 0.0354(11) 0.0414(14) 0.0077(9) 0.0103(9) 0.0099(8)
C25 0.0267(11) 0.0354(11) 0.0414(14) 0.0077(9) 0.0103(9) 0.0099(8)
C26 0.0267(11) 0.0354(11) 0.0414(14) 0.0077(9) 0.0103(9) 0.0099(8)
C27 0.0267(11) 0.0354(11) 0.0414(14) 0.0077(9) 0.0103(9) 0.0099(8)
C28 0.0267(11) 0.0354(11) 0.0414(14) 0.0077(9) 0.0103(9) 0.0099(8)
C29 0.0267(11) 0.0354(11) 0.0414(14) 0.0077(9) 0.0103(9) 0.0099(8)
P2B 0.0344(15) 0.123(3) 0.058(2) 0.039(2) 0.0221(14) 0.0431(17)
C21B 0.0344(15) 0.123(3) 0.058(2) 0.039(2) 0.0221(14) 0.0431(17)
C22B 0.0344(15) 0.123(3) 0.058(2) 0.039(2) 0.0221(14) 0.0431(17)
C23B 0.0344(15) 0.123(3) 0.058(2) 0.039(2) 0.0221(14) 0.0431(17)
C24B 0.0344(15) 0.123(3) 0.058(2) 0.039(2) 0.0221(14) 0.0431(17)
C25B 0.0344(15) 0.123(3) 0.058(2) 0.039(2) 0.0221(14) 0.0431(17)
C26B 0.0344(15) 0.123(3) 0.058(2) 0.039(2) 0.0221(14) 0.0431(17)
C27B 0.0344(15) 0.123(3) 0.058(2) 0.039(2) 0.0221(14) 0.0431(17)
C28B 0.0344(15) 0.123(3) 0.058(2) 0.039(2) 0.0221(14) 0.0431(17)
C29B 0.0344(15) 0.123(3) 0.058(2) 0.039(2) 0.0221(14) 0.0431(17)
P3 0.0401(15) 0.061(2) 0.0269(13) 0.0004(12) 0.0042(11) -0.0025(12)
C31 0.0401(15) 0.061(2) 0.0269(13) 0.0004(12) 0.0042(11) -0.0025(12)
C32 0.0401(15) 0.061(2) 0.0269(13) 0.0004(12) 0.0042(11) -0.0025(12)
C33 0.0401(15) 0.061(2) 0.0269(13) 0.0004(12) 0.0042(11) -0.0025(12)
C34 0.0401(15) 0.061(2) 0.0269(13) 0.0004(12) 0.0042(11) -0.0025(12)
C35 0.0401(15) 0.061(2) 0.0269(13) 0.0004(12) 0.0042(11) -0.0025(12)
C36 0.0401(15) 0.061(2) 0.0269(13) 0.0004(12) 0.0042(11) -0.0025(12)
C37 0.0401(15) 0.061(2) 0.0269(13) 0.0004(12) 0.0042(11) -0.0025(12)
C38 0.0401(15) 0.061(2) 0.0269(13) 0.0004(12) 0.0042(11) -0.0025(12)
C39 0.0401(15) 0.061(2) 0.0269(13) 0.0004(12) 0.0042(11) -0.0025(12)
P3B 0.072(2) 0.0419(16) 0.0377(16) -0.0065(12) 0.0255(17) -0.0245(14)
C31B 0.072(2) 0.0419(16) 0.0377(16) -0.0065(12) 0.0255(17) -0.0245(14)
C32B 0.072(2) 0.0419(16) 0.0377(16) -0.0065(12) 0.0255(17) -0.0245(14)
C33B 0.072(2) 0.0419(16) 0.0377(16) -0.0065(12) 0.0255(17) -0.0245(14)
C34B 0.072(2) 0.0419(16) 0.0377(16) -0.0065(12) 0.0255(17) -0.0245(14)
C35B 0.072(2) 0.0419(16) 0.0377(16) -0.0065(12) 0.0255(17) -0.0245(14)
C36B 0.072(2) 0.0419(16) 0.0377(16) -0.0065(12) 0.0255(17) -0.0245(14)
C37B 0.072(2) 0.0419(16) 0.0377(16) -0.0065(12) 0.0255(17) -0.0245(14)
C38B 0.072(2) 0.0419(16) 0.0377(16) -0.0065(12) 0.0255(17) -0.0245(14)
C39B 0.072(2) 0.0419(16) 0.0377(16) -0.0065(12) 0.0255(17) -0.0245(14)

loop_
_atom_type_symbol
_atom_type_description
_atom_type_scat_dispersion_real
_atom_type_scat_dispersion_imag
_atom_type_scat_source
C C 0.0033 0.0016 'International Tables Vol C Tables 4.2.6.8 and 6.1.1.4'
H H 0.0000 0.0000 'International Tables Vol C Tables 4.2.6.8 and 6.1.1.4'
Si Si 0.0817 0.0704 'International Tables Vol C Tables 4.2.6.8 and 6.1.1.4'
P P 0.1023 0.0942 'International Tables Vol C Tables 4.2.6.8 and 6.1.1.4'
S S 0.1246 0.1234 'International Tables Vol C Tables 4.2.6.8 and 6.1.1.4'
Fe Fe 0.3463 0.8444 'International Tables Vol C Tables 4.2.6.8 and 6.1.1.4'

loop_
_geom_angle_atom_site_label_1
_geom_angle_atom_site_label_2
_geom_angle_atom_site_label_3
_geom_angle
_geom_angle_site_symmetry_1
_geom_angle_site_symmetry_3
_geom_angle_publ_flag
S3 Fe1 S5 122.62(6) . . ?
S3 Fe1 S2 102.48(5) . . ?
S5 Fe1 S2 116.93(6) . . ?
S3 Fe1 S1 103.00(5) . . ?
S5 Fe1 S1 103.74(5) . . ?
S2 Fe1 S1 106.30(5) . . ?
S3 Fe1 Fe2 101.03(4) . . ?
S5 Fe1 Fe2 135.49(5) . . ?
S2 Fe1 Fe2 54.05(4) . . ?
S1 Fe1 Fe2 53.69(4) . . ?
S3 Fe1 Fe3 53.65(4) . . ?
S5 Fe1 Fe3 141.39(5) . . ?
S2 Fe1 Fe3 99.96(4) . . ?
S1 Fe1 Fe3 51.88(4) . . ?
Fe2 Fe1 Fe3 59.35(3) . . ?
S3 Fe1 Fe4 53.40(4) . . ?
S5 Fe1 Fe4 155.77(5) . . ?
S2 Fe1 Fe4 51.63(4) . . ?
S1 Fe1 Fe4 100.27(4) . . ?
Fe2 Fe1 Fe4 59.70(3) . . ?
Fe3 Fe1 Fe4 59.53(3) . . ?
S1 Fe3 S3 105.54(5) . . ?
S1 Fe3 S4 104.07(6) . . ?
S3 Fe3 S4 106.12(6) . . ?
S1 Fe3 P3B 121.95(15) . . ?
S3 Fe3 P3B 109.10(14) . . ?
S4 Fe3 P3B 108.99(11) . . ?
S1 Fe3 P3 108.68(12) . . ?
S3 Fe3 P3 120.39(14) . . ?
S4 Fe3 P3 110.76(13) . . ?
P3B Fe3 P3 14.14(16) . . ?
S1 Fe3 Fe2 54.46(4) . . ?
S3 Fe3 Fe2 100.53(4) . . ?
S4 Fe3 Fe2 52.94(4) . . ?
P3B Fe3 Fe2 149.22(13) . . ?
P3 Fe3 Fe2 139.06(13) . . ?
S1 Fe3 Fe4 103.49(5) . . ?
S3 Fe3 Fe4 53.62(4) . . ?
S4 Fe3 Fe4 54.27(4) . . ?
P3B Fe3 Fe4 134.56(15) . . ?
P3 Fe3 Fe4 147.30(11) . . ?
Fe2 Fe3 Fe4 59.96(3) . . ?
S1 Fe3 Fe1 55.11(4) . . ?
S3 Fe3 Fe1 53.09(4) . . ?
S4 Fe3 Fe1 101.26(5) . . ?
P3B Fe3 Fe1 148.72(11) . . ?
P3 Fe3 Fe1 147.28(12) . . ?
Fe2 Fe3 Fe1 59.29(3) . . ?
Fe4 Fe3 Fe1 60.35(3) . . ?
S4 Fe2 S1 104.73(6) . . ?
S4 Fe2 S2 104.36(6) . . ?
S1 Fe2 S2 109.47(5) . . ?
S4 Fe2 P1 122.53(6) . . ?
S1 Fe2 P1 106.34(6) . . ?
S2 Fe2 P1 108.95(6) . . ?
S4 Fe2 Fe1 104.60(4) . . ?
S1 Fe2 Fe1 55.69(4) . . ?
S2 Fe2 Fe1 55.32(4) . . ?
P1 Fe2 Fe1 132.85(5) . . ?
S4 Fe2 Fe3 54.99(4) . . ?
S1 Fe2 Fe3 53.13(4) . . ?
S2 Fe2 Fe3 102.51(4) . . ?
P1 Fe2 Fe3 147.28(5) . . ?
Fe1 Fe2 Fe3 61.37(3) . . ?
S4 Fe2 Fe4 55.08(4) . . ?
S1 Fe2 Fe4 103.06(4) . . ?
S2 Fe2 Fe4 52.55(4) . . ?
P1 Fe2 Fe4 149.58(6) . . ?
Fe1 Fe2 Fe4 61.30(3) . . ?
Fe3 Fe2 Fe4 60.72(3) . . ?
S2 Fe4 S3 105.15(6) . . ?
S2 Fe4 S4 103.87(5) . . ?
S3 Fe4 S4 105.86(5) . . ?
S2 Fe4 P2 105.11(10) . . ?
S3 Fe4 P2 122.05(10) . . ?
S4 Fe4 P2 113.09(8) . . ?
S2 Fe4 P2B 119.98(14) . . ?
S3 Fe4 P2B 108.55(13) . . ?
S4 Fe4 P2B 112.39(14) . . ?
P2 Fe4 P2B 16.41(10) . . ?
S2 Fe4 Fe2 54.53(4) . . ?
S3 Fe4 Fe2 100.18(4) . . ?
S4 Fe4 Fe2 52.57(4) . . ?
P2 Fe4 Fe2 137.50(10) . . ?
P2B Fe4 Fe2 150.79(13) . . ?
S2 Fe4 Fe3 102.94(5) . . ?
S3 Fe4 Fe3 53.82(4) . . ?
S4 Fe4 Fe3 53.79(4) . . ?
P2 Fe4 Fe3 151.41(9) . . ?
P2B Fe4 Fe3 137.03(13) . . ?
Fe2 Fe4 Fe3 59.32(3) . . ?
S2 Fe4 Fe1 54.80(4) . . ?
S3 Fe4 Fe1 53.04(4) . . ?
S4 Fe4 Fe1 100.71(4) . . ?
P2 Fe4 Fe1 144.68(8) . . ?
P2B Fe4 Fe1 146.14(14) . . ?
Fe2 Fe4 Fe1 59.01(3) . . ?
Fe3 Fe4 Fe1 60.12(3) . . ?
Fe3 S1 Fe2 72.41(5) . . ?
Fe3 S1 Fe1 73.01(4) . . ?
Fe2 S1 Fe1 70.62(4) . . ?
Fe4 S2 Fe2 72.92(5) . . ?
Fe4 S2 Fe1 73.57(5) . . ?
Fe2 S2 Fe1 70.63(4) . . ?
Fe1 S3 Fe4 73.56(5) . . ?
Fe1 S3 Fe3 73.25(4) . . ?
Fe4 S3 Fe3 72.55(5) . . ?
Fe2 S4 Fe3 72.07(5) . . ?
Fe2 S4 Fe4 72.35(4) . . ?
Fe3 S4 Fe4 71.93(5) . . ?
Si1 S5 Fe1 111.57(7) . . ?
C1 Si1 C7 108.9(3) . . ?
C1 Si1 C4 109.1(3) . . ?
C7 Si1 C4 110.3(3) . . ?
C1 Si1 S5 109.95(16) . . ?
C7 Si1 S5 111.7(2) . . ?
C4 Si1 S5 106.7(2) . . ?
C2 C1 C3 110.6(4) . . ?
C2 C1 Si1 115.6(4) . . ?
C3 C1 Si1 111.8(4) . . ?
C2 C1 H1A 106.0 . . ?
C3 C1 H1A 106.0 . . ?
Si1 C1 H1A 106.0 . . ?
C1 C2 H2A 109.5 . . ?
C1 C2 H2B 109.5 . . ?
H2A C2 H2B 109.5 . . ?
C1 C2 H2C 109.5 . . ?
H2A C2 H2C 109.5 . . ?
H2B C2 H2C 109.5 . . ?
C1 C3 H3A 109.5 . . ?
C1 C3 H3B 109.5 . . ?
H3A C3 H3B 109.5 . . ?
C1 C3 H3C 109.5 . . ?
H3A C3 H3C 109.5 . . ?
H3B C3 H3C 109.5 . . ?
C5 C4 C6 114.4(12) . . ?
C5 C4 C6B 103.8(19) . . ?
C6 C4 C6B 21.2(12) . . ?
C5 C4 Si1 114.8(5) . . ?
C6 C4 Si1 115.3(12) . . ?
C6B C4 Si1 107.5(17) . . ?
C5 C4 H4A 104.3 . . ?
C6 C4 H4A 100.6 . . ?
C6B C4 H4A 121.7 . . ?
Si1 C4 H4A 105.2 . . ?
C4 C5 H5A 109.5 . . ?
C4 C5 H5B 109.5 . . ?
H5A C5 H5B 109.5 . . ?
C4 C5 H5C 109.5 . . ?
H5A C5 H5C 109.5 . . ?
H5B C5 H5C 109.5 . . ?
C4 C6 H6A 109.5 . . ?
C4 C6 H6B 109.5 . . ?
H6A C6 H6B 109.5 . . ?
C4 C6 H6C 109.5 . . ?
H6A C6 H6C 109.5 . . ?
H6B C6 H6C 109.5 . . ?
C4 C6B H6BA 109.5 . . ?
C4 C6B H6BB 109.5 . . ?
H6BA C6B H6BB 109.5 . . ?
C4 C6B H6BC 109.5 . . ?
H6BA C6B H6BC 109.5 . . ?
H6BB C6B H6BC 109.5 . . ?
C9 C7 C8 109.9(6) . . ?
C9 C7 Si1 113.1(4) . . ?
C8 C7 Si1 113.2(5) . . ?
C9 C7 H7A 106.8 . . ?
C8 C7 H7A 106.8 . . ?
Si1 C7 H7A 106.8 . . ?
C7 C8 H8A 109.5 . . ?
C7 C8 H8B 109.5 . . ?
H8A C8 H8B 109.5 . . ?
C7 C8 H8C 109.5 . . ?
H8A C8 H8C 109.5 . . ?
H8B C8 H8C 109.5 . . ?
C7 C9 H9A 109.5 . . ?
C7 C9 H9B 109.5 . . ?
H9A C9 H9B 109.5 . . ?
C7 C9 H9C 109.5 . . ?
H9A C9 H9C 109.5 . . ?
H9B C9 H9C 109.5 . . ?
C14 P1 C17B 100.9(10) . . ?
C14 P1 C11 107.8(11) . . ?
C17B P1 C11 107.5(7) . . ?
C14 P1 C14B 10.0(18) . . ?
C17B P1 C14B 110.8(14) . . ?
C11 P1 C14B 103.1(10) . . ?
C14 P1 C17 100.6(9) . . ?
C17B P1 C17 1.6(12) . . ?
C11 P1 C17 106.2(6) . . ?
C14B P1 C17 110.5(14) . . ?
C14 P1 Fe2 114.5(10) . . ?
C17B P1 Fe2 111.8(7) . . ?
C11 P1 Fe2 113.4(2) . . ?
C14B P1 Fe2 109.9(9) . . ?
C17 P1 Fe2 113.2(6) . . ?
C13 C11 C12 110.4(6) . . ?
C13 C11 P1 111.4(5) . . ?
C12 C11 P1 110.2(4) . . ?
C13 C11 H11A 108.3 . . ?
C12 C11 H11A 108.3 . . ?
P1 C11 H11A 108.3 . . ?
C11 C12 H12A 109.5 . . ?
C11 C12 H12B 109.5 . . ?
H12A C12 H12B 109.5 . . ?
C11 C12 H12C 109.5 . . ?
H12A C12 H12C 109.5 . . ?
H12B C12 H12C 109.5 . . ?
C11 C13 H13A 109.5 . . ?
C11 C13 H13B 109.5 . . ?
H13A C13 H13B 109.5 . . ?
C11 C13 H13C 109.5 . . ?
H13A C13 H13C 109.5 . . ?
H13B C13 H13C 109.5 . . ?
C15 C14 C16 106.5(18) . . ?
C15 C14 P1 115.0(17) . . ?
C16 C14 P1 116.1(17) . . ?
C15 C14 H14A 106.2 . . ?
C16 C14 H14A 106.2 . . ?
P1 C14 H14A 106.2 . . ?
C14 C15 H15A 109.5 . . ?
C14 C15 H15B 109.5 . . ?
H15A C15 H15B 109.5 . . ?
C14 C15 H15C 109.5 . . ?
H15A C15 H15C 109.5 . . ?
H15B C15 H15C 109.5 . . ?
C14 C16 H16A 109.5 . . ?
C14 C16 H16B 109.5 . . ?
H16A C16 H16B 109.5 . . ?
C14 C16 H16C 109.5 . . ?
H16A C16 H16C 109.5 . . ?
H16B C16 H16C 109.5 . . ?
C16B C14B C15B 113.4(14) . . ?
C16B C14B P1 114.8(12) . . ?
C15B C14B P1 110.0(12) . . ?
C16B C14B H14B 106.0 . . ?
C15B C14B H14B 106.0 . . ?
P1 C14B H14B 106.0 . . ?
C14B C15B H15D 109.5 . . ?
C14B C15B H15E 109.5 . . ?
H15D C15B H15E 109.5 . . ?
C14B C15B H15F 109.5 . . ?
H15D C15B H15F 109.5 . . ?
H15E C15B H15F 109.5 . . ?
C14B C16B H16D 109.5 . . ?
C14B C16B H16E 109.5 . . ?
H16D C16B H16E 109.5 . . ?
C14B C16B H16F 109.5 . . ?
H16D C16B H16F 109.5 . . ?
H16E C16B H16F 109.5 . . ?
C19 C17 C18 115.5(8) . . ?
C19 C17 P1 109.6(11) . . ?
C18 C17 P1 107.0(6) . . ?
C19 C17 H17A 108.2 . . ?
C18 C17 H17A 108.2 . . ?
P1 C17 H17A 108.2 . . ?
C17 C18 H18A 109.5 . . ?
C17 C18 H18B 109.5 . . ?
H18A C18 H18B 109.5 . . ?
C17 C18 H18C 109.5 . . ?
H18A C18 H18C 109.5 . . ?
H18B C18 H18C 109.5 . . ?
C17 C19 H19A 109.5 . . ?
C17 C19 H19B 109.5 . . ?
H19A C19 H19B 109.5 . . ?
C17 C19 H19C 109.5 . . ?
H19A C19 H19C 109.5 . . ?
H19B C19 H19C 109.5 . . ?
C18B C17B C19B 104.5(18) . . ?
C18B C17B P1 126(3) . . ?
C19B C17B P1 113.1(14) . . ?
C18B C17B H17B 103.6 . . ?
C19B C17B H17B 103.6 . . ?
P1 C17B H17B 103.6 . . ?
C17B C18B H18D 109.5 . . ?
C17B C18B H18E 109.5 . . ?
H18D C18B H18E 109.5 . . ?
C17B C18B H18F 109.5 . . ?
H18D C18B H18F 109.5 . . ?
H18E C18B H18F 109.5 . . ?
C17B C19B H19D 109.5 . . ?
C17B C19B H19E 109.5 . . ?
H19D C19B H19E 109.5 . . ?
C17B C19B H19F 109.5 . . ?
H19D C19B H19F 109.5 . . ?
H19E C19B H19F 109.5 . . ?
C24 P2 C21 106.4(5) . . ?
C24 P2 C27 105.8(5) . . ?
C21 P2 C27 103.3(5) . . ?
C24 P2 Fe4 117.6(4) . . ?
C21 P2 Fe4 111.8(4) . . ?
C27 P2 Fe4 110.7(4) . . ?
C23 C21 C22 110.2(8) . . ?
C23 C21 P2 114.6(8) . . ?
C22 C21 P2 107.3(7) . . ?
C23 C21 H21A 108.2 . . ?
C22 C21 H21A 108.2 . . ?
P2 C21 H21A 108.2 . . ?
C21 C22 H22A 109.5 . . ?
C21 C22 H22B 109.5 . . ?
H22A C22 H22B 109.5 . . ?
C21 C22 H22C 109.5 . . ?
H22A C22 H22C 109.5 . . ?
H22B C22 H22C 109.5 . . ?
C21 C23 H23A 109.5 . . ?
C21 C23 H23B 109.5 . . ?
H23A C23 H23B 109.5 . . ?
C21 C23 H23C 109.5 . . ?
H23A C23 H23C 109.5 . . ?
H23B C23 H23C 109.5 . . ?
C26 C24 C25 119.5(9) . . ?
C26 C24 P2 112.1(7) . . ?
C25 C24 P2 118.7(7) . . ?
C26 C24 H24A 100.4 . . ?
C25 C24 H24A 100.4 . . ?
P2 C24 H24A 100.4 . . ?
C24 C25 H25A 109.5 . . ?
C24 C25 H25B 109.5 . . ?
H25A C25 H25B 109.5 . . ?
C24 C25 H25C 109.5 . . ?
H25A C25 H25C 109.5 . . ?
H25B C25 H25C 109.5 . . ?
C24 C26 H26A 109.5 . . ?
C24 C26 H26B 109.5 . . ?
H26A C26 H26B 109.5 . . ?
C24 C26 H26C 109.5 . . ?
H26A C26 H26C 109.5 . . ?
H26B C26 H26C 109.5 . . ?
C28 C27 C29 112.3(9) . . ?
C28 C27 P2 111.0(8) . . ?
C29 C27 P2 112.2(8) . . ?
C28 C27 H27A 107.0 . . ?
C29 C27 H27A 107.0 . . ?
P2 C27 H27A 107.0 . . ?
C27 C28 H28A 109.5 . . ?
C27 C28 H28B 109.5 . . ?
H28A C28 H28B 109.5 . . ?
C27 C28 H28C 109.5 . . ?
H28A C28 H28C 109.5 . . ?
H28B C28 H28C 109.5 . . ?
C27 C29 H29A 109.5 . . ?
C27 C29 H29B 109.5 . . ?
H29A C29 H29B 109.5 . . ?
C27 C29 H29C 109.5 . . ?
H29A C29 H29C 109.5 . . ?
H29B C29 H29C 109.5 . . ?
C27B P2B C24B 106.3(8) . . ?
C27B P2B C21B 108.1(8) . . ?
C24B P2B C21B 101.8(7) . . ?
C27B P2B Fe4 115.4(5) . . ?
C24B P2B Fe4 115.9(4) . . ?
C21B P2B Fe4 108.4(5) . . ?
C22B C21B C23B 123.9(16) . . ?
C22B C21B P2B 113.8(10) . . ?
C23B C21B P2B 99.3(10) . . ?
C22B C21B H21B 106.2 . . ?
C23B C21B H21B 106.2 . . ?
P2B C21B H21B 106.2 . . ?
C21B C22B H22D 109.5 . . ?
C21B C22B H22E 109.5 . . ?
H22D C22B H22E 109.5 . . ?
C21B C22B H22F 109.5 . . ?
H22D C22B H22F 109.5 . . ?
H22E C22B H22F 109.5 . . ?
C21B C23B H23D 109.5 . . ?
C21B C23B H23E 109.5 . . ?
H23D C23B H23E 109.5 . . ?
C21B C23B H23F 109.5 . . ?
H23D C23B H23F 109.5 . . ?
H23E C23B H23F 109.5 . . ?
C25B C24B C26B 122.6(13) . . ?
C25B C24B P2B 114.9(10) . . ?
C26B C24B P2B 113.1(10) . . ?
C25B C24B H24B 100.3 . . ?
C26B C24B H24B 100.3 . . ?
P2B C24B H24B 100.3 . . ?
C24B C25B H25D 109.5 . . ?
C24B C25B H25E 109.5 . . ?
H25D C25B H25E 109.5 . . ?
C24B C25B H25F 109.5 . . ?
H25D C25B H25F 109.5 . . ?
H25E C25B H25F 109.5 . . ?
C24B C26B H26D 109.5 . . ?
C24B C26B H26E 109.5 . . ?
H26D C26B H26E 109.5 . . ?
C24B C26B H26F 109.5 . . ?
H26D C26B H26F 109.5 . . ?
H26E C26B H26F 109.5 . . ?
C29B C27B C28B 116.0(14) . . ?
C29B C27B P2B 105.7(11) . . ?
C28B C27B P2B 110.1(14) . . ?
C29B C27B H27B 108.3 . . ?
C28B C27B H27B 108.3 . . ?
P2B C27B H27B 108.3 . . ?
C27B C28B H28D 109.5 . . ?
C27B C28B H28E 109.5 . . ?
H28D C28B H28E 109.5 . . ?
C27B C28B H28F 109.5 . . ?
H28D C28B H28F 109.5 . . ?
H28E C28B H28F 109.5 . . ?
C27B C29B H29D 109.5 . . ?
C27B C29B H29E 109.5 . . ?
H29D C29B H29E 109.5 . . ?
C27B C29B H29F 109.5 . . ?
H29D C29B H29F 109.5 . . ?
H29E C29B H29F 109.5 . . ?
C31 P3 C37 103.9(7) . . ?
C31 P3 C34 108.3(7) . . ?
C37 P3 C34 102.8(7) . . ?
C31 P3 Fe3 120.4(5) . . ?
C37 P3 Fe3 106.5(4) . . ?
C34 P3 Fe3 112.9(5) . . ?
C32 C31 C33 104.9(10) . . ?
C32 C31 P3 105.3(9) . . ?
C33 C31 P3 106.7(9) . . ?
C32 C31 H31A 113.0 . . ?
C33 C31 H31A 113.0 . . ?
P3 C31 H31A 113.0 . . ?
C31 C32 H32A 109.5 . . ?
C31 C32 H32B 109.5 . . ?
H32A C32 H32B 109.5 . . ?
C31 C32 H32C 109.5 . . ?
H32A C32 H32C 109.5 . . ?
H32B C32 H32C 109.5 . . ?
C31 C33 H33A 109.5 . . ?
C31 C33 H33B 109.5 . . ?
H33A C33 H33B 109.5 . . ?
C31 C33 H33C 109.5 . . ?
H33A C33 H33C 109.5 . . ?
H33B C33 H33C 109.5 . . ?
C35 C34 C36 114.7(11) . . ?
C35 C34 P3 122.7(10) . . ?
C36 C34 P3 113.8(9) . . ?
C35 C34 H34A 99.9 . . ?
C36 C34 H34A 99.9 . . ?
P3 C34 H34A 99.9 . . ?
C34 C35 H35A 109.5 . . ?
C34 C35 H35B 109.5 . . ?
H35A C35 H35B 109.5 . . ?
C34 C35 H35C 109.5 . . ?
H35A C35 H35C 109.5 . . ?
H35B C35 H35C 109.5 . . ?
C34 C36 H36A 109.5 . . ?
C34 C36 H36B 109.5 . . ?
H36A C36 H36B 109.5 . . ?
C34 C36 H36C 109.5 . . ?
H36A C36 H36C 109.5 . . ?
H36B C36 H36C 109.5 . . ?
C38 C37 C39 111.2(10) . . ?
C38 C37 P3 113.3(9) . . ?
C39 C37 P3 112.6(9) . . ?
C38 C37 H37A 106.4 . . ?
C39 C37 H37A 106.4 . . ?
P3 C37 H37A 106.4 . . ?
C37 C38 H38A 109.5 . . ?
C37 C38 H38B 109.5 . . ?
H38A C38 H38B 109.5 . . ?
C37 C38 H38C 109.5 . . ?
H38A C38 H38C 109.5 . . ?
H38B C38 H38C 109.5 . . ?
C37 C39 H39A 109.5 . . ?
C37 C39 H39B 109.5 . . ?
H39A C39 H39B 109.5 . . ?
C37 C39 H39C 109.5 . . ?
H39A C39 H39C 109.5 . . ?
H39B C39 H39C 109.5 . . ?
C31B P3B C37B 117.9(7) . . ?
C31B P3B C34B 98.4(8) . . ?
C37B P3B C34B 95.5(8) . . ?
C31B P3B Fe3 110.9(5) . . ?
C37B P3B Fe3 123.2(5) . . ?
C34B P3B Fe3 104.6(4) . . ?
C33B C31B C32B 116.5(12) . . ?
C33B C31B P3B 119.0(11) . . ?
C32B C31B P3B 102.8(9) . . ?
C33B C31B H31B 105.8 . . ?
C32B C31B H31B 105.8 . . ?
P3B C31B H31B 105.8 . . ?
C31B C32B H32D 109.5 . . ?
C31B C32B H32E 109.5 . . ?
H32D C32B H32E 109.5 . . ?
C31B C32B H32F 109.5 . . ?
H32D C32B H32F 109.5 . . ?
H32E C32B H32F 109.5 . . ?
C31B C33B H33D 109.5 . . ?
C31B C33B H33E 109.5 . . ?
H33D C33B H33E 109.5 . . ?
C31B C33B H33F 109.5 . . ?
H33D C33B H33F 109.5 . . ?
H33E C33B H33F 109.5 . . ?
C36B C34B C35B 109.8(11) . . ?
C36B C34B P3B 110.0(10) . . ?
C35B C34B P3B 116.8(10) . . ?
C36B C34B H34B 106.5 . . ?
C35B C34B H34B 106.5 . . ?
P3B C34B H34B 106.5 . . ?
C34B C35B H35D 109.5 . . ?
C34B C35B H35E 109.5 . . ?
H35D C35B H35E 109.5 . . ?
C34B C35B H35F 109.5 . . ?
H35D C35B H35F 109.5 . . ?
H35E C35B H35F 109.5 . . ?
C34B C36B H36D 109.5 . . ?
C34B C36B H36E 109.5 . . ?
H36D C36B H36E 109.5 . . ?
C34B C36B H36F 109.5 . . ?
H36D C36B H36F 109.5 . . ?
H36E C36B H36F 109.5 . . ?
C38B C37B C39B 110.6(13) . . ?
C38B C37B P3B 115.6(8) . . ?
C39B C37B P3B 101.8(9) . . ?
C38B C37B H37B 109.5 . . ?
C39B C37B H37B 109.5 . . ?
P3B C37B H37B 109.5 . . ?
C37B C38B H38D 109.5 . . ?
C37B C38B H38E 109.5 . . ?
H38D C38B H38E 109.5 . . ?
C37B C38B H38F 109.5 . . ?
H38D C38B H38F 109.5 . . ?
H38E C38B H38F 109.5 . . ?
C37B C39B H39D 109.5 . . ?
C37B C39B H39E 109.5 . . ?
H39D C39B H39E 109.5 . . ?
C37B C39B H39F 109.5 . . ?
H39D C39B H39F 109.5 . . ?
H39E C39B H39F 109.5 . . ?

loop_
_geom_bond_atom_site_label_1
_geom_bond_atom_site_label_2
_geom_bond_distance
_geom_bond_site_symmetry_2
_geom_bond_publ_flag
Fe1 S3 2.2725(14) . ?
Fe1 S5 2.2852(15) . ?
Fe1 S2 2.3237(14) . ?
Fe1 S1 2.3340(14) . ?
Fe1 Fe2 2.6657(11) . ?
Fe1 Fe3 2.7214(11) . ?
Fe1 Fe4 2.7276(12) . ?
Fe3 S1 2.2387(14) . ?
Fe3 S3 2.2891(15) . ?
Fe3 S4 2.2961(14) . ?
Fe3 P3B 2.370(5) . ?
Fe3 P3 2.380(5) . ?
Fe3 Fe2 2.6674(12) . ?
Fe3 Fe4 2.7053(11) . ?
Fe2 S4 2.2373(14) . ?
Fe2 S1 2.2772(15) . ?
Fe2 S2 2.2876(15) . ?
Fe2 P1 2.3937(15) . ?
Fe2 Fe4 2.6848(11) . ?
Fe4 S2 2.2297(14) . ?
Fe4 S3 2.2831(14) . ?
Fe4 S4 2.3101(17) . ?
Fe4 P2 2.367(3) . ?
Fe4 P2B 2.402(4) . ?
S5 Si1 2.1161(19) . ?
Si1 C1 1.893(5) . ?
Si1 C7 1.893(6) . ?
Si1 C4 1.913(6) . ?
C1 C2 1.533(7) . ?
C1 C3 1.534(7) . ?
C1 H1A 0.9800 . ?
C2 H2A 0.9600 . ?
C2 H2B 0.9600 . ?
C2 H2C 0.9600 . ?
C3 H3A 0.9600 . ?
C3 H3B 0.9600 . ?
C3 H3C 0.9600 . ?
C4 C5 1.519(10) . ?
C4 C6 1.562(12) . ?
C4 C6B 1.567(16) . ?
C4 H4A 0.9599 . ?
C5 H5A 0.9600 . ?
C5 H5B 0.9600 . ?
C5 H5C 0.9600 . ?
C6 H6A 0.9600 . ?
C6 H6B 0.9600 . ?
C6 H6C 0.9600 . ?
C6B H6BA 0.9600 . ?
C6B H6BB 0.9600 . ?
C6B H6BC 0.9600 . ?
C7 C9 1.517(10) . ?
C7 C8 1.537(10) . ?
C7 H7A 0.9800 . ?
C8 H8A 0.9600 . ?
C8 H8B 0.9600 . ?
C8 H8C 0.9600 . ?
C9 H9A 0.9600 . ?
C9 H9B 0.9600 . ?
C9 H9C 0.9600 . ?
P1 C14 1.77(3) . ?
P1 C17B 1.79(3) . ?
P1 C11 1.850(6) . ?
P1 C14B 1.91(3) . ?
P1 C17 1.916(18) . ?
C11 C13 1.519(9) . ?
C11 C12 1.552(11) . ?
C11 H11A 0.9800 . ?
C12 H12A 0.9600 . ?
C12 H12B 0.9600 . ?
C12 H12C 0.9600 . ?
C13 H13A 0.9600 . ?
C13 H13B 0.9600 . ?
C13 H13C 0.9600 . ?
C14 C15 1.49(3) . ?
C14 C16 1.56(3) . ?
C14 H14A 0.9800 . ?
C15 H15A 0.9600 . ?
C15 H15B 0.9600 . ?
C15 H15C 0.9600 . ?
C16 H16A 0.9600 . ?
C16 H16B 0.9600 . ?
C16 H16C 0.9600 . ?
C14B C16B 1.53(2) . ?
C14B C15B 1.53(2) . ?
C14B H14B 0.9800 . ?
C15B H15D 0.9600 . ?
C15B H15E 0.9600 . ?
C15B H15F 0.9600 . ?
C16B H16D 0.9600 . ?
C16B H16E 0.9600 . ?
C16B H16F 0.9600 . ?
C17 C19 1.45(2) . ?
C17 C18 1.5246 . ?
C17 H17A 0.9800 . ?
C18 H18A 0.9600 . ?
C18 H18B 0.9600 . ?
C18 H18C 0.9600 . ?
C19 H19A 0.9600 . ?
C19 H19B 0.9600 . ?
C19 H19C 0.9600 . ?
C17B C18B 1.58(2) . ?
C17B C19B 1.610(19) . ?
C17B H17B 0.9800 . ?
C18B H18D 0.9600 . ?
C18B H18E 0.9600 . ?
C18B H18F 0.9600 . ?
C19B H19D 0.9600 . ?
C19B H19E 0.9600 . ?
C19B H19F 0.9600 . ?
P2 C24 1.852(11) . ?
P2 C21 1.871(12) . ?
P2 C27 1.904(11) . ?
C21 C23 1.489(14) . ?
C21 C22 1.571(14) . ?
C21 H21A 0.9800 . ?
C22 H22A 0.9600 . ?
C22 H22B 0.9600 . ?
C22 H22C 0.9600 . ?
C23 H23A 0.9600 . ?
C23 H23B 0.9600 . ?
C23 H23C 0.9600 . ?
C24 C26 1.423(14) . ?
C24 C25 1.463(14) . ?
C24 H24A 0.9800 . ?
C25 H25A 0.9600 . ?
C25 H25B 0.9600 . ?
C25 H25C 0.9600 . ?
C26 H26A 0.9600 . ?
C26 H26B 0.9600 . ?
C26 H26C 0.9600 . ?
C27 C28 1.490(15) . ?
C27 C29 1.544(16) . ?
C27 H27A 0.9800 . ?
C28 H28A 0.9600 . ?
C28 H28B 0.9600 . ?
C28 H28C 0.9600 . ?
C29 H29A 0.9600 . ?
C29 H29B 0.9600 . ?
C29 H29C 0.9600 . ?
P2B C27B 1.79(2) . ?
P2B C24B 1.920(15) . ?
P2B C21B 1.990(17) . ?
C21B C22B 1.44(2) . ?
C21B C23B 1.62(2) . ?
C21B H21B 0.9800 . ?
C22B H22D 0.9600 . ?
C22B H22E 0.9600 . ?
C22B H22F 0.9600 . ?
C23B H23D 0.9600 . ?
C23B H23E 0.9600 . ?
C23B H23F 0.9600 . ?
C24B C25B 1.45(2) . ?
C24B C26B 1.524(17) . ?
C24B H24B 0.9800 . ?
C25B H25D 0.9600 . ?
C25B H25E 0.9600 . ?
C25B H25F 0.9600 . ?
C26B H26D 0.9600 . ?
C26B H26E 0.9600 . ?
C26B H26F 0.9600 . ?
C27B C29B 1.46(2) . ?
C27B C28B 1.56(2) . ?
C27B H27B 0.9800 . ?
C28B H28D 0.9600 . ?
C28B H28E 0.9600 . ?
C28B H28F 0.9600 . ?
C29B H29D 0.9600 . ?
C29B H29E 0.9600 . ?
C29B H29F 0.9600 . ?
P3 C31 1.774(12) . ?
P3 C37 1.857(13) . ?
P3 C34 1.885(12) . ?
C31 C32 1.576(17) . ?
C31 C33 1.602(18) . ?
C31 H31A 0.9800 . ?
C32 H32A 0.9600 . ?
C32 H32B 0.9600 . ?
C32 H32C 0.9600 . ?
C33 H33A 0.9600 . ?
C33 H33B 0.9600 . ?
C33 H33C 0.9600 . ?
C34 C35 1.292(18) . ?
C34 C36 1.561(16) . ?
C34 H34A 0.9800 . ?
C35 H35A 0.9600 . ?
C35 H35B 0.9600 . ?
C35 H35C 0.9600 . ?
C36 H36A 0.9600 . ?
C36 H36B 0.9600 . ?
C36 H36C 0.9600 . ?
C37 C38 1.487(16) . ?
C37 C39 1.546(17) . ?
C37 H37A 0.9800 . ?
C38 H38A 0.9600 . ?
C38 H38B 0.9600 . ?
C38 H38C 0.9600 . ?
C39 H39A 0.9600 . ?
C39 H39B 0.9600 . ?
C39 H39C 0.9600 . ?
P3B C31B 1.789(11) . ?
P3B C37B 1.803(11) . ?
P3B C34B 1.982(15) . ?
C31B C33B 1.445(17) . ?
C31B C32B 1.675(18) . ?
C31B H31B 0.9800 . ?
C32B H32D 0.9600 . ?
C32B H32E 0.9600 . ?
C32B H32F 0.9600 . ?
C33B H33D 0.9600 . ?
C33B H33E 0.9600 . ?
C33B H33F 0.9600 . ?
C34B C36B 1.496(17) . ?
C34B C35B 1.536(17) . ?
C34B H34B 0.9800 . ?
C35B H35D 0.9600 . ?
C35B H35E 0.9600 . ?
C35B H35F 0.9600 . ?
C36B H36D 0.9600 . ?
C36B H36E 0.9600 . ?
C36B H36F 0.9600 . ?
C37B C38B 1.525(16) . ?
C37B C39B 1.68(2) . ?
C37B H37B 0.9800 . ?
C38B H38D 0.9600 . ?
C38B H38E 0.9600 . ?
C38B H38F 0.9600 . ?
C39B H39D 0.9600 . ?
C39B H39E 0.9600 . ?
C39B H39F 0.9600 . ?

loop_
_geom_torsion_atom_site_label_1
_geom_torsion_atom_site_label_2
_geom_torsion_atom_site_label_3
_geom_torsion_atom_site_label_4
_geom_torsion
_geom_torsion_site_symmetry_1
_geom_torsion_site_symmetry_2
_geom_torsion_site_symmetry_3
_geom_torsion_site_symmetry_4
_geom_torsion_publ_flag
S3 Fe1 Fe3 S1 -158.80(6) . . . . ?
S5 Fe1 Fe3 S1 -60.09(8) . . . . ?
S2 Fe1 Fe3 S1 102.97(6) . . . . ?
Fe2 Fe1 Fe3 S1 65.80(5) . . . . ?
Fe4 Fe1 Fe3 S1 136.42(5) . . . . ?
S5 Fe1 Fe3 S3 98.70(8) . . . . ?
S2 Fe1 Fe3 S3 -98.23(6) . . . . ?
S1 Fe1 Fe3 S3 158.80(6) . . . . ?
Fe2 Fe1 Fe3 S3 -135.40(5) . . . . ?
Fe4 Fe1 Fe3 S3 -64.79(5) . . . . ?
S3 Fe1 Fe3 S4 101.80(6) . . . . ?
S5 Fe1 Fe3 S4 -159.49(8) . . . . ?
S2 Fe1 Fe3 S4 3.57(6) . . . . ?
S1 Fe1 Fe3 S4 -99.40(6) . . . . ?
Fe2 Fe1 Fe3 S4 -33.60(4) . . . . ?
Fe4 Fe1 Fe3 S4 37.02(4) . . . . ?
S3 Fe1 Fe3 P3B -63.4(3) . . . . ?
S5 Fe1 Fe3 P3B 35.3(3) . . . . ?
S2 Fe1 Fe3 P3B -161.6(3) . . . . ?
S1 Fe1 Fe3 P3B 95.4(3) . . . . ?
Fe2 Fe1 Fe3 P3B 161.2(3) . . . . ?
Fe4 Fe1 Fe3 P3B -128.2(3) . . . . ?
S3 Fe1 Fe3 P3 -90.1(2) . . . . ?
S5 Fe1 Fe3 P3 8.6(3) . . . . ?
S2 Fe1 Fe3 P3 171.7(2) . . . . ?
S1 Fe1 Fe3 P3 68.7(2) . . . . ?
Fe2 Fe1 Fe3 P3 134.5(2) . . . . ?
Fe4 Fe1 Fe3 P3 -154.9(2) . . . . ?
S3 Fe1 Fe3 Fe2 135.40(5) . . . . ?
S5 Fe1 Fe3 Fe2 -125.90(8) . . . . ?
S2 Fe1 Fe3 Fe2 37.17(4) . . . . ?
S1 Fe1 Fe3 Fe2 -65.80(5) . . . . ?
Fe4 Fe1 Fe3 Fe2 70.62(3) . . . . ?
S3 Fe1 Fe3 Fe4 64.79(5) . . . . ?
S5 Fe1 Fe3 Fe4 163.49(8) . . . . ?
S2 Fe1 Fe3 Fe4 -33.45(4) . . . . ?
S1 Fe1 Fe3 Fe4 -136.42(5) . . . . ?
Fe2 Fe1 Fe3 Fe4 -70.62(3) . . . . ?
S3 Fe1 Fe2 S4 -0.04(6) . . . . ?
S5 Fe1 Fe2 S4 168.99(7) . . . . ?
S2 Fe1 Fe2 S4 -97.55(6) . . . . ?
S1 Fe1 Fe2 S4 98.07(6) . . . . ?
Fe3 Fe1 Fe2 S4 35.14(4) . . . . ?
Fe4 Fe1 Fe2 S4 -35.21(5) . . . . ?
S3 Fe1 Fe2 S1 -98.12(6) . . . . ?
S5 Fe1 Fe2 S1 70.92(8) . . . . ?
S2 Fe1 Fe2 S1 164.38(6) . . . . ?
Fe3 Fe1 Fe2 S1 -62.93(5) . . . . ?
Fe4 Fe1 Fe2 S1 -133.28(5) . . . . ?
S3 Fe1 Fe2 S2 97.51(6) . . . . ?
S5 Fe1 Fe2 S2 -93.46(8) . . . . ?
S1 Fe1 Fe2 S2 -164.38(6) . . . . ?
Fe3 Fe1 Fe2 S2 132.69(5) . . . . ?
Fe4 Fe1 Fe2 S2 62.34(4) . . . . ?
S3 Fe1 Fe2 P1 -178.41(7) . . . . ?
S5 Fe1 Fe2 P1 -9.38(11) . . . . ?
S2 Fe1 Fe2 P1 84.08(8) . . . . ?
S1 Fe1 Fe2 P1 -80.30(8) . . . . ?
Fe3 Fe1 Fe2 P1 -143.23(8) . . . . ?
Fe4 Fe1 Fe2 P1 146.42(8) . . . . ?
S3 Fe1 Fe2 Fe3 -35.18(4) . . . . ?
S5 Fe1 Fe2 Fe3 133.85(7) . . . . ?
S2 Fe1 Fe2 Fe3 -132.69(5) . . . . ?
S1 Fe1 Fe2 Fe3 62.93(5) . . . . ?
Fe4 Fe1 Fe2 Fe3 -70.35(3) . . . . ?
S3 Fe1 Fe2 Fe4 35.17(4) . . . . ?
S5 Fe1 Fe2 Fe4 -155.80(7) . . . . ?
S2 Fe1 Fe2 Fe4 -62.34(4) . . . . ?
S1 Fe1 Fe2 Fe4 133.28(5) . . . . ?
Fe3 Fe1 Fe2 Fe4 70.35(3) . . . . ?
S1 Fe3 Fe2 S4 156.01(7) . . . . ?
S3 Fe3 Fe2 S4 -102.33(6) . . . . ?
P3B Fe3 Fe2 S4 61.9(3) . . . . ?
P3 Fe3 Fe2 S4 78.89(18) . . . . ?
Fe4 Fe3 Fe2 S4 -65.89(5) . . . . ?
Fe1 Fe3 Fe2 S4 -137.15(5) . . . . ?
S3 Fe3 Fe2 S1 101.66(6) . . . . ?
S4 Fe3 Fe2 S1 -156.01(7) . . . . ?
P3B Fe3 Fe2 S1 -94.1(3) . . . . ?
P3 Fe3 Fe2 S1 -77.12(18) . . . . ?
Fe4 Fe3 Fe2 S1 138.10(5) . . . . ?
Fe1 Fe3 Fe2 S1 66.84(4) . . . . ?
S1 Fe3 Fe2 S2 -105.09(5) . . . . ?
S3 Fe3 Fe2 S2 -3.43(6) . . . . ?
S4 Fe3 Fe2 S2 98.90(6) . . . . ?
P3B Fe3 Fe2 S2 160.8(3) . . . . ?
P3 Fe3 Fe2 S2 177.79(17) . . . . ?
Fe4 Fe3 Fe2 S2 33.01(4) . . . . ?
Fe1 Fe3 Fe2 S2 -38.25(4) . . . . ?
S1 Fe3 Fe2 P1 58.88(9) . . . . ?
S3 Fe3 Fe2 P1 160.54(9) . . . . ?
S4 Fe3 Fe2 P1 -97.13(10) . . . . ?
P3B Fe3 Fe2 P1 -35.2(3) . . . . ?
P3 Fe3 Fe2 P1 -18.2(2) . . . . ?
Fe4 Fe3 Fe2 P1 -163.02(9) . . . . ?
Fe1 Fe3 Fe2 P1 125.72(9) . . . . ?
S1 Fe3 Fe2 Fe1 -66.84(4) . . . . ?
S3 Fe3 Fe2 Fe1 34.82(4) . . . . ?
S4 Fe3 Fe2 Fe1 137.15(5) . . . . ?
P3B Fe3 Fe2 Fe1 -160.9(3) . . . . ?
P3 Fe3 Fe2 Fe1 -143.96(18) . . . . ?
Fe4 Fe3 Fe2 Fe1 71.27(4) . . . . ?
S1 Fe3 Fe2 Fe4 -138.10(5) . . . . ?
S3 Fe3 Fe2 Fe4 -36.44(4) . . . . ?
S4 Fe3 Fe2 Fe4 65.89(5) . . . . ?
P3B Fe3 Fe2 Fe4 127.8(3) . . . . ?
P3 Fe3 Fe2 Fe4 144.78(18) . . . . ?
Fe1 Fe3 Fe2 Fe4 -71.27(4) . . . . ?
S4 Fe2 Fe4 S2 -156.32(6) . . . . ?
S1 Fe2 Fe4 S2 104.68(6) . . . . ?
P1 Fe2 Fe4 S2 -60.23(10) . . . . ?
Fe1 Fe2 Fe4 S2 66.56(5) . . . . ?
Fe3 Fe2 Fe4 S2 137.94(5) . . . . ?
S4 Fe2 Fe4 S3 102.25(6) . . . . ?
S1 Fe2 Fe4 S3 3.25(6) . . . . ?
S2 Fe2 Fe4 S3 -101.43(6) . . . . ?
P1 Fe2 Fe4 S3 -161.66(9) . . . . ?
Fe1 Fe2 Fe4 S3 -34.87(4) . . . . ?
Fe3 Fe2 Fe4 S3 36.50(4) . . . . ?
S1 Fe2 Fe4 S4 -99.00(6) . . . . ?
S2 Fe2 Fe4 S4 156.32(6) . . . . ?
P1 Fe2 Fe4 S4 96.09(10) . . . . ?
Fe1 Fe2 Fe4 S4 -137.12(5) . . . . ?
Fe3 Fe2 Fe4 S4 -65.74(5) . . . . ?
S4 Fe2 Fe4 P2 -84.01(13) . . . . ?
S1 Fe2 Fe4 P2 176.99(12) . . . . ?
S2 Fe2 Fe4 P2 72.31(13) . . . . ?
P1 Fe2 Fe4 P2 12.08(16) . . . . ?
Fe1 Fe2 Fe4 P2 138.87(12) . . . . ?
Fe3 Fe2 Fe4 P2 -149.75(12) . . . . ?
S4 Fe2 Fe4 P2B -67.3(3) . . . . ?
S1 Fe2 Fe4 P2B -166.3(3) . . . . ?
S2 Fe2 Fe4 P2B 89.0(3) . . . . ?
P1 Fe2 Fe4 P2B 28.8(3) . . . . ?
Fe1 Fe2 Fe4 P2B 155.6(3) . . . . ?
Fe3 Fe2 Fe4 P2B -133.0(3) . . . . ?
S4 Fe2 Fe4 Fe3 65.74(5) . . . . ?
S1 Fe2 Fe4 Fe3 -33.26(4) . . . . ?
S2 Fe2 Fe4 Fe3 -137.94(5) . . . . ?
P1 Fe2 Fe4 Fe3 161.83(9) . . . . ?
Fe1 Fe2 Fe4 Fe3 -71.37(3) . . . . ?
S4 Fe2 Fe4 Fe1 137.12(5) . . . . ?
S1 Fe2 Fe4 Fe1 38.11(4) . . . . ?
S2 Fe2 Fe4 Fe1 -66.56(5) . . . . ?
P1 Fe2 Fe4 Fe1 -126.79(9) . . . . ?
Fe3 Fe2 Fe4 Fe1 71.37(3) . . . . ?
S1 Fe3 Fe4 S2 -0.07(6) . . . . ?
S3 Fe3 Fe4 S2 99.45(6) . . . . ?
S4 Fe3 Fe4 S2 -97.85(6) . . . . ?
P3B Fe3 Fe4 S2 -179.47(16) . . . . ?
P3 Fe3 Fe4 S2 -169.7(2) . . . . ?
Fe2 Fe3 Fe4 S2 -34.05(4) . . . . ?
Fe1 Fe3 Fe4 S2 35.49(4) . . . . ?
S1 Fe3 Fe4 S3 -99.52(6) . . . . ?
S4 Fe3 Fe4 S3 162.70(6) . . . . ?
P3B Fe3 Fe4 S3 81.08(16) . . . . ?
P3 Fe3 Fe4 S3 90.9(3) . . . . ?
Fe2 Fe3 Fe4 S3 -133.50(5) . . . . ?
Fe1 Fe3 Fe4 S3 -63.97(5) . . . . ?
S1 Fe3 Fe4 S4 97.78(6) . . . . ?
S3 Fe3 Fe4 S4 -162.70(6) . . . . ?
P3B Fe3 Fe4 S4 -81.62(16) . . . . ?
P3 Fe3 Fe4 S4 -71.8(2) . . . . ?
Fe2 Fe3 Fe4 S4 63.80(5) . . . . ?
Fe1 Fe3 Fe4 S4 133.33(5) . . . . ?
S1 Fe3 Fe4 P2 168.64(18) . . . . ?
S3 Fe3 Fe4 P2 -91.84(18) . . . . ?
S4 Fe3 Fe4 P2 70.86(18) . . . . ?
P3B Fe3 Fe4 P2 -10.8(2) . . . . ?
P3 Fe3 Fe4 P2 -0.9(3) . . . . ?
Fe2 Fe3 Fe4 P2 134.66(18) . . . . ?
Fe1 Fe3 Fe4 P2 -155.81(18) . . . . ?
S1 Fe3 Fe4 P2B -177.6(2) . . . . ?
S3 Fe3 Fe4 P2B -78.1(2) . . . . ?
S4 Fe3 Fe4 P2B 84.6(2) . . . . ?
P3B Fe3 Fe4 P2B 3.0(3) . . . . ?
P3 Fe3 Fe4 P2B 12.8(3) . . . . ?
Fe2 Fe3 Fe4 P2B 148.4(2) . . . . ?
Fe1 Fe3 Fe4 P2B -142.0(2) . . . . ?
S1 Fe3 Fe4 Fe2 33.98(4) . . . . ?
S3 Fe3 Fe4 Fe2 133.50(5) . . . . ?
S4 Fe3 Fe4 Fe2 -63.80(5) . . . . ?
P3B Fe3 Fe4 Fe2 -145.42(16) . . . . ?
P3 Fe3 Fe4 Fe2 -135.6(2) . . . . ?
Fe1 Fe3 Fe4 Fe2 69.53(3) . . . . ?
S1 Fe3 Fe4 Fe1 -35.56(4) . . . . ?
S3 Fe3 Fe4 Fe1 63.97(5) . . . . ?
S4 Fe3 Fe4 Fe1 -133.33(5) . . . . ?
P3B Fe3 Fe4 Fe1 145.04(16) . . . . ?
P3 Fe3 Fe4 Fe1 154.9(2) . . . . ?
Fe2 Fe3 Fe4 Fe1 -69.53(3) . . . . ?
S3 Fe1 Fe4 S2 158.63(6) . . . . ?
S5 Fe1 Fe4 S2 69.42(13) . . . . ?
S1 Fe1 Fe4 S2 -102.73(6) . . . . ?
Fe2 Fe1 Fe4 S2 -66.14(5) . . . . ?
Fe3 Fe1 Fe4 S2 -136.18(5) . . . . ?
S5 Fe1 Fe4 S3 -89.20(13) . . . . ?
S2 Fe1 Fe4 S3 -158.63(6) . . . . ?
S1 Fe1 Fe4 S3 98.64(6) . . . . ?
Fe2 Fe1 Fe4 S3 135.23(5) . . . . ?
Fe3 Fe1 Fe4 S3 65.19(5) . . . . ?
S3 Fe1 Fe4 S4 -101.87(6) . . . . ?
S5 Fe1 Fe4 S4 168.93(12) . . . . ?
S2 Fe1 Fe4 S4 99.50(6) . . . . ?
S1 Fe1 Fe4 S4 -3.23(5) . . . . ?
Fe2 Fe1 Fe4 S4 33.37(4) . . . . ?
Fe3 Fe1 Fe4 S4 -36.68(4) . . . . ?
S3 Fe1 Fe4 P2 94.99(18) . . . . ?
S5 Fe1 Fe4 P2 5.8(2) . . . . ?
S2 Fe1 Fe4 P2 -63.64(17) . . . . ?
S1 Fe1 Fe4 P2 -166.38(17) . . . . ?
Fe2 Fe1 Fe4 P2 -129.78(17) . . . . ?
Fe3 Fe1 Fe4 P2 160.18(17) . . . . ?
S3 Fe1 Fe4 P2B 66.0(2) . . . . ?
S5 Fe1 Fe4 P2B -23.2(3) . . . . ?
S2 Fe1 Fe4 P2B -92.6(2) . . . . ?
S1 Fe1 Fe4 P2B 164.6(2) . . . . ?
Fe2 Fe1 Fe4 P2B -158.8(2) . . . . ?
Fe3 Fe1 Fe4 P2B 131.2(2) . . . . ?
S3 Fe1 Fe4 Fe2 -135.23(5) . . . . ?
S5 Fe1 Fe4 Fe2 135.56(12) . . . . ?
S2 Fe1 Fe4 Fe2 66.14(5) . . . . ?
S1 Fe1 Fe4 Fe2 -36.60(4) . . . . ?
Fe3 Fe1 Fe4 Fe2 -70.04(3) . . . . ?
S3 Fe1 Fe4 Fe3 -65.19(5) . . . . ?
S5 Fe1 Fe4 Fe3 -154.39(12) . . . . ?
S2 Fe1 Fe4 Fe3 136.18(5) . . . . ?
S1 Fe1 Fe4 Fe3 33.45(4) . . . . ?
Fe2 Fe1 Fe4 Fe3 70.04(3) . . . . ?
S3 Fe3 S1 Fe2 -91.98(5) . . . . ?
S4 Fe3 S1 Fe2 19.54(5) . . . . ?
P3B Fe3 S1 Fe2 143.02(13) . . . . ?
P3 Fe3 S1 Fe2 137.60(14) . . . . ?
Fe4 Fe3 S1 Fe2 -36.48(4) . . . . ?
Fe1 Fe3 S1 Fe2 -74.51(4) . . . . ?
S3 Fe3 S1 Fe1 -17.47(5) . . . . ?
S4 Fe3 S1 Fe1 94.05(5) . . . . ?
P3B Fe3 S1 Fe1 -142.47(13) . . . . ?
P3 Fe3 S1 Fe1 -147.89(14) . . . . ?
Fe2 Fe3 S1 Fe1 74.51(4) . . . . ?
Fe4 Fe3 S1 Fe1 38.03(4) . . . . ?
S4 Fe2 S1 Fe3 -20.14(5) . . . . ?
S2 Fe2 S1 Fe3 91.27(5) . . . . ?
P1 Fe2 S1 Fe3 -151.17(5) . . . . ?
Fe1 Fe2 S1 Fe3 77.68(4) . . . . ?
Fe4 Fe2 S1 Fe3 36.72(4) . . . . ?
S4 Fe2 S1 Fe1 -97.82(5) . . . . ?
S2 Fe2 S1 Fe1 13.59(5) . . . . ?
P1 Fe2 S1 Fe1 131.15(5) . . . . ?
Fe3 Fe2 S1 Fe1 -77.68(4) . . . . ?
Fe4 Fe2 S1 Fe1 -40.96(4) . . . . ?
S3 Fe1 S1 Fe3 17.40(5) . . . . ?
S5 Fe1 S1 Fe3 146.16(5) . . . . ?
S2 Fe1 S1 Fe3 -89.97(5) . . . . ?
Fe2 Fe1 S1 Fe3 -76.84(4) . . . . ?
Fe4 Fe1 S1 Fe3 -37.15(4) . . . . ?
S3 Fe1 S1 Fe2 94.24(5) . . . . ?
S5 Fe1 S1 Fe2 -137.00(5) . . . . ?
S2 Fe1 S1 Fe2 -13.13(5) . . . . ?
Fe3 Fe1 S1 Fe2 76.84(4) . . . . ?
Fe4 Fe1 S1 Fe2 39.70(4) . . . . ?
S3 Fe4 S2 Fe2 91.83(5) . . . . ?
S4 Fe4 S2 Fe2 -19.18(5) . . . . ?
P2 Fe4 S2 Fe2 -138.19(8) . . . . ?
P2B Fe4 S2 Fe2 -145.71(16) . . . . ?
Fe3 Fe4 S2 Fe2 36.24(4) . . . . ?
Fe1 Fe4 S2 Fe2 74.27(4) . . . . ?
S3 Fe4 S2 Fe1 17.56(5) . . . . ?
S4 Fe4 S2 Fe1 -93.44(5) . . . . ?
P2 Fe4 S2 Fe1 147.55(9) . . . . ?
P2B Fe4 S2 Fe1 140.02(16) . . . . ?
Fe2 Fe4 S2 Fe1 -74.27(4) . . . . ?
Fe3 Fe4 S2 Fe1 -38.02(4) . . . . ?
S4 Fe2 S2 Fe4 19.87(5) . . . . ?
S1 Fe2 S2 Fe4 -91.78(6) . . . . ?
P1 Fe2 S2 Fe4 152.31(6) . . . . ?
Fe1 Fe2 S2 Fe4 -78.13(4) . . . . ?
Fe3 Fe2 S2 Fe4 -36.77(4) . . . . ?
S4 Fe2 S2 Fe1 98.01(5) . . . . ?
S1 Fe2 S2 Fe1 -13.65(5) . . . . ?
P1 Fe2 S2 Fe1 -129.56(6) . . . . ?
Fe3 Fe2 S2 Fe1 41.36(4) . . . . ?
Fe4 Fe2 S2 Fe1 78.13(4) . . . . ?
S3 Fe1 S2 Fe4 -17.44(5) . . . . ?
S5 Fe1 S2 Fe4 -154.47(5) . . . . ?
S1 Fe1 S2 Fe4 90.31(5) . . . . ?
Fe2 Fe1 S2 Fe4 77.24(4) . . . . ?
Fe3 Fe1 S2 Fe4 37.29(4) . . . . ?
S3 Fe1 S2 Fe2 -94.67(5) . . . . ?
S5 Fe1 S2 Fe2 128.29(5) . . . . ?
S1 Fe1 S2 Fe2 13.07(5) . . . . ?
Fe3 Fe1 S2 Fe2 -39.94(4) . . . . ?
Fe4 Fe1 S2 Fe2 -77.24(4) . . . . ?
S5 Fe1 S3 Fe4 150.84(6) . . . . ?
S2 Fe1 S3 Fe4 17.02(5) . . . . ?
S1 Fe1 S3 Fe4 -93.23(5) . . . . ?
Fe2 Fe1 S3 Fe4 -38.27(4) . . . . ?
Fe3 Fe1 S3 Fe4 -76.25(4) . . . . ?
S5 Fe1 S3 Fe3 -132.91(6) . . . . ?
S2 Fe1 S3 Fe3 93.27(5) . . . . ?
S1 Fe1 S3 Fe3 -16.98(5) . . . . ?
Fe2 Fe1 S3 Fe3 37.98(4) . . . . ?
Fe4 Fe1 S3 Fe3 76.25(4) . . . . ?
S2 Fe4 S3 Fe1 -17.97(5) . . . . ?
S4 Fe4 S3 Fe1 91.61(5) . . . . ?
P2 Fe4 S3 Fe1 -137.19(10) . . . . ?
P2B Fe4 S3 Fe1 -147.54(15) . . . . ?
Fe2 Fe4 S3 Fe1 37.83(4) . . . . ?
Fe3 Fe4 S3 Fe1 77.16(4) . . . . ?
S2 Fe4 S3 Fe3 -95.13(5) . . . . ?
S4 Fe4 S3 Fe3 14.45(5) . . . . ?
P2 Fe4 S3 Fe3 145.65(10) . . . . ?
P2B Fe4 S3 Fe3 135.30(15) . . . . ?
Fe2 Fe4 S3 Fe3 -39.33(4) . . . . ?
Fe1 Fe4 S3 Fe3 -77.16(4) . . . . ?
S1 Fe3 S3 Fe1 17.93(5) . . . . ?
S4 Fe3 S3 Fe1 -92.13(5) . . . . ?
P3B Fe3 S3 Fe1 150.58(13) . . . . ?
P3 Fe3 S3 Fe1 141.20(13) . . . . ?
Fe2 Fe3 S3 Fe1 -37.88(4) . . . . ?
Fe4 Fe3 S3 Fe1 -77.57(4) . . . . ?
S1 Fe3 S3 Fe4 95.50(6) . . . . ?
S4 Fe3 S3 Fe4 -14.55(5) . . . . ?
P3B Fe3 S3 Fe4 -131.85(14) . . . . ?
P3 Fe3 S3 Fe4 -141.23(13) . . . . ?
Fe2 Fe3 S3 Fe4 39.69(4) . . . . ?
Fe1 Fe3 S3 Fe4 77.57(4) . . . . ?
S1 Fe2 S4 Fe3 19.65(5) . . . . ?
S2 Fe2 S4 Fe3 -95.38(5) . . . . ?
P1 Fe2 S4 Fe3 140.50(7) . . . . ?
Fe1 Fe2 S4 Fe3 -38.08(4) . . . . ?
Fe4 Fe2 S4 Fe3 -76.17(4) . . . . ?
S1 Fe2 S4 Fe4 95.82(5) . . . . ?
S2 Fe2 S4 Fe4 -19.21(5) . . . . ?
P1 Fe2 S4 Fe4 -143.34(7) . . . . ?
Fe1 Fe2 S4 Fe4 38.08(4) . . . . ?
Fe3 Fe2 S4 Fe4 76.17(4) . . . . ?
S1 Fe3 S4 Fe2 -19.94(5) . . . . ?
S3 Fe3 S4 Fe2 91.15(5) . . . . ?
P3B Fe3 S4 Fe2 -151.48(16) . . . . ?
P3 Fe3 S4 Fe2 -136.56(13) . . . . ?
Fe4 Fe3 S4 Fe2 76.72(4) . . . . ?
Fe1 Fe3 S4 Fe2 36.59(4) . . . . ?
S1 Fe3 S4 Fe4 -96.67(5) . . . . ?
S3 Fe3 S4 Fe4 14.43(5) . . . . ?
P3B Fe3 S4 Fe4 131.79(16) . . . . ?
P3 Fe3 S4 Fe4 146.72(13) . . . . ?
Fe2 Fe3 S4 Fe4 -76.72(4) . . . . ?
Fe1 Fe3 S4 Fe4 -40.13(4) . . . . ?
S2 Fe4 S4 Fe2 19.69(5) . . . . ?
S3 Fe4 S4 Fe2 -90.80(5) . . . . ?
P2 Fe4 S4 Fe2 133.08(11) . . . . ?
P2B Fe4 S4 Fe2 150.86(14) . . . . ?
Fe3 Fe4 S4 Fe2 -76.35(5) . . . . ?
Fe1 Fe4 S4 Fe2 -36.42(4) . . . . ?
S2 Fe4 S4 Fe3 96.04(5) . . . . ?
S3 Fe4 S4 Fe3 -14.45(5) . . . . ?
P2 Fe4 S4 Fe3 -150.57(11) . . . . ?
P2B Fe4 S4 Fe3 -132.79(14) . . . . ?
Fe2 Fe4 S4 Fe3 76.35(5) . . . . ?
Fe1 Fe4 S4 Fe3 39.93(4) . . . . ?
S3 Fe1 S5 Si1 -78.09(9) . . . . ?
S2 Fe1 S5 Si1 49.71(9) . . . . ?
S1 Fe1 S5 Si1 166.35(7) . . . . ?
Fe2 Fe1 S5 Si1 114.72(8) . . . . ?
Fe3 Fe1 S5 Si1 -149.06(7) . . . . ?
Fe4 Fe1 S5 Si1 -5.71(17) . . . . ?
Fe1 S5 Si1 C1 27.44(19) . . . . ?
Fe1 S5 Si1 C7 -93.6(2) . . . . ?
Fe1 S5 Si1 C4 145.7(2) . . . . ?
C7 Si1 C1 C2 -41.1(5) . . . . ?
C4 Si1 C1 C2 79.4(5) . . . . ?
S5 Si1 C1 C2 -163.9(4) . . . . ?
C7 Si1 C1 C3 -169.0(4) . . . . ?
C4 Si1 C1 C3 -48.5(4) . . . . ?
S5 Si1 C1 C3 68.3(4) . . . . ?
C1 Si1 C4 C5 163.4(6) . . . . ?
C7 Si1 C4 C5 -77.0(6) . . . . ?
S5 Si1 C4 C5 44.6(6) . . . . ?
C1 Si1 C4 C6 -60.5(16) . . . . ?
C7 Si1 C4 C6 59.1(16) . . . . ?
S5 Si1 C4 C6 -179.3(16) . . . . ?
C1 Si1 C4 C6B -81.7(18) . . . . ?
C7 Si1 C4 C6B 37.9(18) . . . . ?
S5 Si1 C4 C6B 159.5(18) . . . . ?
C1 Si1 C7 C9 -55.0(5) . . . . ?
C4 Si1 C7 C9 -174.8(5) . . . . ?
S5 Si1 C7 C9 66.7(5) . . . . ?
C1 Si1 C7 C8 179.3(6) . . . . ?
C4 Si1 C7 C8 59.5(7) . . . . ?
S5 Si1 C7 C8 -59.1(6) . . . . ?
S4 Fe2 P1 C14 -177.9(9) . . . . ?
S1 Fe2 P1 C14 -57.8(10) . . . . ?
S2 Fe2 P1 C14 60.1(10) . . . . ?
Fe1 Fe2 P1 C14 0.2(10) . . . . ?
Fe3 Fe2 P1 C14 -103.3(9) . . . . ?
Fe4 Fe2 P1 C14 106.9(10) . . . . ?
S4 Fe2 P1 C17B 68.1(6) . . . . ?
S1 Fe2 P1 C17B -171.8(6) . . . . ?
S2 Fe2 P1 C17B -53.9(6) . . . . ?
Fe1 Fe2 P1 C17B -113.7(6) . . . . ?
Fe3 Fe2 P1 C17B 142.7(6) . . . . ?
Fe4 Fe2 P1 C17B -7.1(7) . . . . ?
S4 Fe2 P1 C11 -53.5(3) . . . . ?
S1 Fe2 P1 C11 66.5(3) . . . . ?
S2 Fe2 P1 C11 -175.6(3) . . . . ?
Fe1 Fe2 P1 C11 124.6(3) . . . . ?
Fe3 Fe2 P1 C11 21.0(3) . . . . ?
Fe4 Fe2 P1 C11 -128.8(3) . . . . ?
S4 Fe2 P1 C14B -168.4(13) . . . . ?
S1 Fe2 P1 C14B -48.3(13) . . . . ?
S2 Fe2 P1 C14B 69.6(13) . . . . ?
Fe1 Fe2 P1 C14B 9.8(13) . . . . ?
Fe3 Fe2 P1 C14B -93.8(13) . . . . ?
Fe4 Fe2 P1 C14B 116.4(13) . . . . ?
S4 Fe2 P1 C17 67.5(5) . . . . ?
S1 Fe2 P1 C17 -172.4(5) . . . . ?
S2 Fe2 P1 C17 -54.5(5) . . . . ?
Fe1 Fe2 P1 C17 -114.3(5) . . . . ?
Fe3 Fe2 P1 C17 142.1(5) . . . . ?
Fe4 Fe2 P1 C17 -7.7(5) . . . . ?
C14 P1 C11 C13 -176.8(10) . . . . ?
C17B P1 C11 C13 -68.8(9) . . . . ?
C14B P1 C11 C13 174.1(13) . . . . ?
C17 P1 C11 C13 -69.7(7) . . . . ?
Fe2 P1 C11 C13 55.3(6) . . . . ?
C14 P1 C11 C12 60.3(10) . . . . ?
C17B P1 C11 C12 168.4(8) . . . . ?
C14B P1 C11 C12 51.2(13) . . . . ?
C17 P1 C11 C12 167.4(7) . . . . ?
Fe2 P1 C11 C12 -67.6(5) . . . . ?
C17B P1 C14 C15 68.4(18) . . . . ?
C11 P1 C14 C15 -179.0(14) . . . . ?
C14B P1 C14 C15 -116(11) . . . . ?
C17 P1 C14 C15 70.0(17) . . . . ?
Fe2 P1 C14 C15 -51.8(17) . . . . ?
C17B P1 C14 C16 -56.8(18) . . . . ?
C11 P1 C14 C16 55.8(17) . . . . ?
C14B P1 C14 C16 119(11) . . . . ?
C17 P1 C14 C16 -55.2(18) . . . . ?
Fe2 P1 C14 C16 -177.0(13) . . . . ?
C14 P1 C14B C16B -64(10) . . . . ?
C17B P1 C14B C16B -59.0(17) . . . . ?
C11 P1 C14B C16B 55.8(15) . . . . ?
C17 P1 C14B C16B -57.3(17) . . . . ?
Fe2 P1 C14B C16B 177.0(12) . . . . ?
C14 P1 C14B C15B 66(10) . . . . ?
C17B P1 C14B C15B 70.3(14) . . . . ?
C11 P1 C14B C15B -174.9(10) . . . . ?
C17 P1 C14B C15B 72.0(14) . . . . ?
Fe2 P1 C14B C15B -53.7(14) . . . . ?
C14 P1 C17 C19 -152.5(14) . . . . ?
C17B P1 C17 C19 -51(36) . . . . ?
C11 P1 C17 C19 95.3(10) . . . . ?
C14B P1 C17 C19 -153.5(12) . . . . ?
Fe2 P1 C17 C19 -29.8(11) . . . . ?
C14 P1 C17 C18 81.6(11) . . . . ?
C17B P1 C17 C18 -177(37) . . . . ?
C11 P1 C17 C18 -30.6(4) . . . . ?
C14B P1 C17 C18 80.5(8) . . . . ?
Fe2 P1 C17 C18 -155.67(11) . . . . ?
C14 P1 C17B C18B 84.0(16) . . . . ?
C11 P1 C17B C18B -28.9(13) . . . . ?
C14B P1 C17B C18B 83.1(14) . . . . ?
C17 P1 C17B C18B 5(36) . . . . ?
Fe2 P1 C17B C18B -153.9(10) . . . . ?
C14 P1 C17B C19B -145.9(17) . . . . ?
C11 P1 C17B C19B 101.3(14) . . . . ?
C14B P1 C17B C19B -146.7(14) . . . . ?
C17 P1 C17B C19B 135(37) . . . . ?
Fe2 P1 C17B C19B -23.8(15) . . . . ?
S2 Fe4 P2 C24 174.5(4) . . . . ?
S3 Fe4 P2 C24 -66.2(4) . . . . ?
S4 Fe4 P2 C24 61.9(4) . . . . ?
P2B Fe4 P2 C24 -29.2(6) . . . . ?
Fe2 Fe4 P2 C24 121.0(4) . . . . ?
Fe3 Fe4 P2 C24 5.9(5) . . . . ?
Fe1 Fe4 P2 C24 -136.2(4) . . . . ?
S2 Fe4 P2 C21 50.9(4) . . . . ?
S3 Fe4 P2 C21 170.2(4) . . . . ?
S4 Fe4 P2 C21 -61.7(4) . . . . ?
P2B Fe4 P2 C21 -152.8(7) . . . . ?
Fe2 Fe4 P2 C21 -2.6(4) . . . . ?
Fe3 Fe4 P2 C21 -117.7(4) . . . . ?
Fe1 Fe4 P2 C21 100.2(4) . . . . ?
S2 Fe4 P2 C27 -63.7(4) . . . . ?
S3 Fe4 P2 C27 55.5(4) . . . . ?
S4 Fe4 P2 C27 -176.4(4) . . . . ?
P2B Fe4 P2 C27 92.6(7) . . . . ?
Fe2 Fe4 P2 C27 -117.2(4) . . . . ?
Fe3 Fe4 P2 C27 127.7(4) . . . . ?
Fe1 Fe4 P2 C27 -14.4(5) . . . . ?
C24 P2 C21 C23 56.9(9) . . . . ?
C27 P2 C21 C23 -54.3(9) . . . . ?
Fe4 P2 C21 C23 -173.4(6) . . . . ?
C24 P2 C21 C22 -65.7(7) . . . . ?
C27 P2 C21 C22 -176.9(6) . . . . ?
Fe4 P2 C21 C22 64.0(7) . . . . ?
C21 P2 C24 C26 71.6(8) . . . . ?
C27 P2 C24 C26 -178.9(8) . . . . ?
Fe4 P2 C24 C26 -54.7(8) . . . . ?
C21 P2 C24 C25 -142.3(8) . . . . ?
C27 P2 C24 C25 -32.9(9) . . . . ?
Fe4 P2 C24 C25 91.4(8) . . . . ?
C24 P2 C27 C28 -156.3(7) . . . . ?
C21 P2 C27 C28 -44.7(8) . . . . ?
Fe4 P2 C27 C28 75.2(8) . . . . ?
C24 P2 C27 C29 77.1(8) . . . . ?
C21 P2 C27 C29 -171.3(7) . . . . ?
Fe4 P2 C27 C29 -51.4(8) . . . . ?
S2 Fe4 P2B C27B -31.8(7) . . . . ?
S3 Fe4 P2B C27B 89.0(7) . . . . ?
S4 Fe4 P2B C27B -154.2(7) . . . . ?
P2 Fe4 P2B C27B -58.4(8) . . . . ?
Fe2 Fe4 P2B C27B -101.9(7) . . . . ?
Fe3 Fe4 P2B C27B 145.4(6) . . . . ?
Fe1 Fe4 P2B C27B 38.7(8) . . . . ?
S2 Fe4 P2B C24B -156.9(7) . . . . ?
S3 Fe4 P2B C24B -36.1(7) . . . . ?
S4 Fe4 P2B C24B 80.7(7) . . . . ?
P2 Fe4 P2B C24B 176.6(10) . . . . ?
Fe2 Fe4 P2B C24B 133.1(7) . . . . ?
Fe3 Fe4 P2B C24B 20.4(8) . . . . ?
Fe1 Fe4 P2B C24B -86.4(7) . . . . ?
S2 Fe4 P2B C21B 89.5(5) . . . . ?
S3 Fe4 P2B C21B -149.7(5) . . . . ?
S4 Fe4 P2B C21B -32.9(5) . . . . ?
P2 Fe4 P2B C21B 62.9(7) . . . . ?
Fe2 Fe4 P2B C21B 19.5(6) . . . . ?
Fe3 Fe4 P2B C21B -93.3(5) . . . . ?
Fe1 Fe4 P2B C21B 160.0(5) . . . . ?
C27B P2B C21B C22B -156.1(10) . . . . ?
C24B P2B C21B C22B -44.5(12) . . . . ?
Fe4 P2B C21B C22B 78.1(10) . . . . ?
C27B P2B C21B C23B 70.3(11) . . . . ?
C24B P2B C21B C23B -178.1(10) . . . . ?
Fe4 P2B C21B C23B -55.5(10) . . . . ?
C27B P2B C24B C25B -157.4(12) . . . . ?
C21B P2B C24B C25B 89.6(13) . . . . ?
Fe4 P2B C24B C25B -27.8(15) . . . . ?
C27B P2B C24B C26B 54.9(15) . . . . ?
C21B P2B C24B C26B -58.0(15) . . . . ?
Fe4 P2B C24B C26B -175.4(11) . . . . ?
C24B P2B C27B C29B 81.8(11) . . . . ?
C21B P2B C27B C29B -169.7(10) . . . . ?
Fe4 P2B C27B C29B -48.2(12) . . . . ?
C24B P2B C27B C28B -152.2(9) . . . . ?
C21B P2B C27B C28B -43.7(10) . . . . ?
Fe4 P2B C27B C28B 77.9(10) . . . . ?
S1 Fe3 P3 C31 80.7(7) . . . . ?
S3 Fe3 P3 C31 -41.0(7) . . . . ?
S4 Fe3 P3 C31 -165.5(7) . . . . ?
P3B Fe3 P3 C31 -80.1(11) . . . . ?
Fe2 Fe3 P3 C31 137.6(6) . . . . ?
Fe4 Fe3 P3 C31 -110.0(7) . . . . ?
Fe1 Fe3 P3 C31 27.0(8) . . . . ?
S1 Fe3 P3 C37 -37.0(5) . . . . ?
S3 Fe3 P3 C37 -158.8(4) . . . . ?
S4 Fe3 P3 C37 76.7(5) . . . . ?
P3B Fe3 P3 C37 162.1(11) . . . . ?
Fe2 Fe3 P3 C37 19.8(5) . . . . ?
Fe4 Fe3 P3 C37 132.3(4) . . . . ?
Fe1 Fe3 P3 C37 -90.8(5) . . . . ?
S1 Fe3 P3 C34 -149.2(6) . . . . ?
S3 Fe3 P3 C34 89.1(6) . . . . ?
S4 Fe3 P3 C34 -35.4(6) . . . . ?
P3B Fe3 P3 C34 50.0(9) . . . . ?
Fe2 Fe3 P3 C34 -92.3(6) . . . . ?
Fe4 Fe3 P3 C34 20.1(7) . . . . ?
Fe1 Fe3 P3 C34 157.1(6) . . . . ?
C37 P3 C31 C32 178.1(8) . . . . ?
C34 P3 C31 C32 -73.0(10) . . . . ?
Fe3 P3 C31 C32 59.1(9) . . . . ?
C37 P3 C31 C33 67.0(10) . . . . ?
C34 P3 C31 C33 175.8(10) . . . . ?
Fe3 P3 C31 C33 -52.1(12) . . . . ?
C31 P3 C34 C35 116.1(14) . . . . ?
C37 P3 C34 C35 -134.3(13) . . . . ?
Fe3 P3 C34 C35 -19.9(16) . . . . ?
C31 P3 C34 C36 -29.6(14) . . . . ?
C37 P3 C34 C36 80.0(12) . . . . ?
Fe3 P3 C34 C36 -165.6(9) . . . . ?
C31 P3 C37 C38 45.4(10) . . . . ?
C34 P3 C37 C38 -67.5(10) . . . . ?
Fe3 P3 C37 C38 173.6(8) . . . . ?
C31 P3 C37 C39 172.7(8) . . . . ?
C34 P3 C37 C39 59.9(9) . . . . ?
Fe3 P3 C37 C39 -59.1(8) . . . . ?
S1 Fe3 P3B C31B 50.7(7) . . . . ?
S3 Fe3 P3B C31B -72.7(7) . . . . ?
S4 Fe3 P3B C31B 171.9(7) . . . . ?
P3 Fe3 P3B C31B 72.2(11) . . . . ?
Fe2 Fe3 P3B C31B 123.8(7) . . . . ?
Fe4 Fe3 P3B C31B -130.0(7) . . . . ?
Fe1 Fe3 P3B C31B -23.5(8) . . . . ?
S1 Fe3 P3B C37B -97.3(8) . . . . ?
S3 Fe3 P3B C37B 139.3(8) . . . . ?
S4 Fe3 P3B C37B 23.9(9) . . . . ?
P3 Fe3 P3B C37B -75.8(11) . . . . ?
Fe2 Fe3 P3B C37B -24.3(10) . . . . ?
Fe4 Fe3 P3B C37B 82.0(9) . . . . ?
Fe1 Fe3 P3B C37B -171.5(8) . . . . ?
S1 Fe3 P3B C34B 155.9(4) . . . . ?
S3 Fe3 P3B C34B 32.5(4) . . . . ?
S4 Fe3 P3B C34B -83.0(4) . . . . ?
P3 Fe3 P3B C34B 177.3(10) . . . . ?
Fe2 Fe3 P3B C34B -131.1(4) . . . . ?
Fe4 Fe3 P3B C34B -24.8(4) . . . . ?
Fe1 Fe3 P3B C34B 81.6(5) . . . . ?
C37B P3B C31B C33B -158.6(13) . . . . ?
C34B P3B C31B C33B -57.7(14) . . . . ?
Fe3 P3B C31B C33B 51.5(16) . . . . ?
C37B P3B C31B C32B 70.9(12) . . . . ?
C34B P3B C31B C32B 171.8(7) . . . . ?
Fe3 P3B C31B C32B -78.9(7) . . . . ?
C31B P3B C34B C36B -177.3(8) . . . . ?
C37B P3B C34B C36B -57.9(9) . . . . ?
Fe3 P3B C34B C36B 68.5(8) . . . . ?
C31B P3B C34B C35B -51.2(9) . . . . ?
C37B P3B C34B C35B 68.2(9) . . . . ?
Fe3 P3B C34B C35B -165.4(7) . . . . ?
C31B P3B C37B C38B 17.6(19) . . . . ?
C34B P3B C37B C38B -85.0(14) . . . . ?
Fe3 P3B C37B C38B 163.5(11) . . . . ?
C31B P3B C37B C39B -102.4(11) . . . . ?
C34B P3B C37B C39B 155.1(8) . . . . ?
Fe3 P3B C37B C39B 43.6(12) . . . . ?
